data_4334313
loop_
_publ_author_name
'Sabine Scheuermayer'
'Floriana Tuna'
'Eufemio Moreno Pineda'
'Michael Bodensteiner'
'Manfred Scheer'
'Richard A. Layfield'

_publ_section_title
;
 Transmetalation of Chromocene by Lithium-Amide, -Phosphide, and -Arsenide
 Nucleophiles
;
_journal_name_full 'Inorganic Chemistry'
_journal_page_first 3878
_journal_page_last 3883
_journal_paper_doi 10.1021/ic3025815
_journal_volume 52
_journal_year 2013
_chemical_compound_source 'see text'
_chemical_formula_moiety 'C22 H46 As2 Cr2 Si4'
_chemical_formula_sum 'C22 H46 As2 Cr2 Si4'
_chemical_formula_weight 676.79
_chemical_name_systematic ?
_space_group_IT_number 2
_symmetry_cell_setting triclinic
_symmetry_Int_Tables_number 2
_symmetry_space_group_name_Hall '-P 1'
_symmetry_space_group_name_H-M 'P -1'
_atom_sites_solution_hydrogens geom
_atom_sites_solution_primary direct
_atom_sites_solution_secondary difmap
_cell_angle_alpha 91.042(3)
_cell_angle_beta 90.828(3)
_cell_angle_gamma 106.057(3)
_cell_formula_units_Z 2
_cell_length_a 9.1939(3)
_cell_length_b 10.9303(4)
_cell_length_c 17.3201(7)
_cell_measurement_reflns_used 8518
_cell_measurement_temperature 123(1)
_cell_measurement_theta_max 76.2064
_cell_measurement_theta_min 4.2066
_cell_volume 1672.01(11)
_computing_cell_refinement
;
CrysAlisPro, Oxford Diffraction Ltd.,
Version 1.171.34.44 (release 25-10-2010 CrysAlis171 .NET)
(compiled Oct 25 2010,18:11:34)
;
_computing_data_collection
;
CrysAlisPro, Oxford Diffraction Ltd.,
Version 1.171.34.44 (release 25-10-2010 CrysAlis171 .NET)
(compiled Oct 25 2010,18:11:34)
;
_computing_data_reduction
;
CrysAlisPro, Oxford Diffraction Ltd.,
Version 1.171.34.44 (release 25-10-2010 CrysAlis171 .NET)
(compiled Oct 25 2010,18:11:34)
;
_computing_molecular_graphics 'SXGRAPH (Farrugia, 1999)'
_computing_publication_material 'PLATON (Spek, 2003)'
_computing_structure_refinement 'SHELXL-97 (Sheldrick, 1997)'
_computing_structure_solution 'SUPERFLIP (Palatinus, Chapuis, 2007)'
_diffrn_ambient_temperature 123(1)
_diffrn_detector_area_resol_mean 10.3546
_diffrn_measured_fraction_theta_full 0.963
_diffrn_measured_fraction_theta_max 0.963
_diffrn_measurement_device_type 'SuperNova,Single source at offset,Atlas'
_diffrn_measurement_method '\w scans'
_diffrn_radiation_monochromator mirror
_diffrn_radiation_probe x-ray
_diffrn_radiation_source 'SuperNova (Cu) x-ray Source'
_diffrn_radiation_type CuK\a
_diffrn_radiation_wavelength 1.54178
_diffrn_reflns_av_R_equivalents 0.0210
_diffrn_reflns_av_sigmaI/netI 0.0277
_diffrn_reflns_limit_h_max 7
_diffrn_reflns_limit_h_min -11
_diffrn_reflns_limit_k_max 13
_diffrn_reflns_limit_k_min -13
_diffrn_reflns_limit_l_max 21
_diffrn_reflns_limit_l_min -21
_diffrn_reflns_number 13531
_diffrn_reflns_reduction_process
;
;
_diffrn_reflns_theta_full 76.39
_diffrn_reflns_theta_max 76.39
_diffrn_reflns_theta_min 4.21
_exptl_absorpt_coefficient_mu 8.979
_exptl_absorpt_correction_T_max 0.708
_exptl_absorpt_correction_T_min 0.464
_exptl_absorpt_correction_type analytical
_exptl_absorpt_process_details
;
CrysAlisPro, Oxford Diffraction Ltd.,
Version 1.171.34.44 (release 25-10-2010 CrysAlis171 .NET)
(compiled Oct 25 2010,18:11:34)
Analytical numeric absorption correction using a multifaceted crystal
model based on expressions derived by R.C. Clark & J.S. Reid.
;
_exptl_crystal_colour 'red brown'
_exptl_crystal_density_diffrn 1.344
_exptl_crystal_density_method 'Not Measured'
_exptl_crystal_description prism
_exptl_crystal_F_000 696
_exptl_crystal_size_max 0.13
_exptl_crystal_size_mid 0.09
_exptl_crystal_size_min 0.05
_refine_diff_density_max 0.364
_refine_diff_density_min -0.416
_refine_diff_density_rms 0.073
_refine_ls_extinction_method none
_refine_ls_goodness_of_fit_ref 1.136
_refine_ls_hydrogen_treatment constr
_refine_ls_matrix_type full
_refine_ls_number_parameters 373
_refine_ls_number_reflns 6764
_refine_ls_number_restraints 500
_refine_ls_restrained_S_all 1.134
_refine_ls_R_factor_all 0.0291
_refine_ls_R_factor_gt 0.0245
_refine_ls_shift/su_max 0.001
_refine_ls_shift/su_mean 0.000
_refine_ls_structure_factor_coef Fsqd
_refine_ls_weighting_details 'calc w=1/[\s^2^(Fo^2^)+(0.0357P)^2^+0.5707P] where P=(Fo^2^+2Fc^2^)/3'
_refine_ls_weighting_scheme calc
_refine_ls_wR_factor_gt 0.0738
_refine_ls_wR_factor_ref 0.0773
_reflns_number_gt 6110
_reflns_number_total 6764
_reflns_threshold_expression I>2\s(I)
_cod_data_source_file ic3025815_si_002_1.cif
_cod_data_source_block sab143
_cod_database_code 4334313

loop_
_symmetry_equiv_pos_site_id
_symmetry_equiv_pos_as_xyz
1 x,y,z
2 -x,-y,-z

loop_
_atom_site_aniso_label
_atom_site_aniso_U_11
_atom_site_aniso_U_22
_atom_site_aniso_U_33
_atom_site_aniso_U_23
_atom_site_aniso_U_13
_atom_site_aniso_U_12
As1 0.0258(1) 0.0211(1) 0.0209(1) -0.0003(1) 0.0002(1) 0.0082(1)
Cr1 0.0259(2) 0.0217(2) 0.0223(2) 0.0018(1) -0.0018(1) 0.0093(2)
Si1 0.0311(3) 0.0270(3) 0.0283(3) 0.0010(3) 0.0031(2) 0.0042(3)
Si2 0.0315(3) 0.0314(3) 0.0237(3) -0.0012(3) 0.0046(2) 0.0088(3)
C1 0.043(5) 0.043(4) 0.037(4) 0.001(3) -0.016(3) 0.020(3)
C1A 0.045(4) 0.045(4) 0.030(3) 0.012(3) -0.007(3) 0.012(3)
C2 0.048(4) 0.043(4) 0.036(4) 0.014(3) 0.000(3) 0.019(3)
C2A 0.046(4) 0.035(4) 0.047(4) 0.016(3) -0.011(3) 0.010(3)
C3 0.041(4) 0.030(3) 0.042(4) 0.004(3) -0.003(3) 0.022(3)
C3A 0.038(4) 0.038(4) 0.051(4) 0.000(3) -0.014(3) 0.022(3)
C4 0.037(4) 0.037(4) 0.046(3) 0.008(3) 0.005(3) 0.022(3)
C4A 0.030(3) 0.049(5) 0.043(4) 0.002(3) -0.004(3) 0.025(3)
C5 0.038(4) 0.043(4) 0.050(5) -0.002(3) -0.018(3) 0.016(3)
C5A 0.033(4) 0.036(3) 0.031(3) 0.009(3) -0.009(3) 0.006(3)
C11 0.051(2) 0.086(3) 0.064(2) 0.027(2) -0.0219(18) -0.024(2)
C12 0.060(2) 0.0331(17) 0.112(4) 0.0172(19) 0.032(2) 0.0109(15)
C13 0.0392(17) 0.075(3) 0.054(2) -0.0128(18) 0.0204(14) 0.0028(16)
C14 0.0466(18) 0.067(2) 0.058(2) -0.0106(17) 0.0221(16) -0.0041(16)
C15 0.065(2) 0.085(3) 0.0271(15) -0.0109(15) -0.0061(14) 0.031(2)
C16 0.082(3) 0.049(2) 0.0502(19) 0.0056(15) 0.0305(18) 0.0366(18)
As2 0.0252(1) 0.0230(1) 0.0215(1) 0.0045(1) 0.0026(1) 0.0086(1)
Cr2 0.0245(2) 0.0242(2) 0.0198(2) 0.0007(1) 0.0010(1) 0.0103(1)
Si3 0.0260(3) 0.0314(4) 0.0576(5) 0.0125(3) 0.0005(3) 0.0053(3)
Si4 0.0335(3) 0.0302(3) 0.0232(3) 0.0021(2) -0.0011(2) 0.0144(3)
C6 0.043(4) 0.054(5) 0.035(4) -0.013(3) -0.004(3) 0.015(3)
C6A 0.042(3) 0.027(3) 0.038(4) -0.009(3) 0.000(3) 0.011(2)
C7 0.046(4) 0.035(3) 0.054(4) -0.015(3) 0.003(3) 0.009(3)
C7A 0.040(4) 0.040(4) 0.041(3) -0.003(3) -0.004(3) 0.033(3)
C8 0.034(4) 0.034(3) 0.038(3) 0.001(2) 0.006(3) 0.023(3)
C8A 0.045(4) 0.057(5) 0.050(4) -0.014(3) -0.001(3) 0.024(3)
C9 0.040(3) 0.036(3) 0.041(4) -0.006(3) 0.009(3) 0.015(3)
C9A 0.035(4) 0.053(4) 0.043(4) -0.013(3) 0.016(3) 0.012(3)
C10 0.038(4) 0.045(4) 0.031(3) 0.001(3) 0.011(3) 0.019(3)
C10A 0.045(4) 0.041(4) 0.024(3) -0.009(3) -0.003(3) 0.009(3)
C17 0.0435(18) 0.0468(19) 0.076(3) 0.0047(17) -0.0198(16) 0.0054(14)
C18 0.054(2) 0.116(4) 0.081(3) 0.045(3) 0.026(2) 0.000(2)
C19 0.055(2) 0.0287(18) 0.190(6) -0.013(3) -0.018(3) 0.0038(16)
C20 0.070(2) 0.097(3) 0.0252(14) 0.0070(16) 0.0022(14) 0.050(2)
C21 0.079(2) 0.0396(17) 0.0515(19) -0.0036(14) -0.0225(17) 0.0307(17)
C22 0.0381(16) 0.055(2) 0.064(2) 0.0072(16) -0.0112(14) 0.0061(14)

loop_
_atom_site_label
_atom_site_type_symbol
_atom_site_thermal_displace_type
_atom_site_fract_x
_atom_site_fract_y
_atom_site_fract_z
_atom_site_occupancy
_atom_site_U_iso_or_equiv
_atom_site_calc_flag
_atom_site_refinement_flags
_atom_site_disorder_assembly
_atom_site_disorder_group
As1 As Uani 0.55459(3) 0.14140(2) 0.06393(1) 1.000 0.0223(1) d . . .
Cr1 Cr Uani 0.60447(4) -0.07160(4) 0.05562(2) 1.000 0.0228(1) d . . .
Si1 Si Uani 0.77463(8) 0.29795(7) 0.03536(4) 1.000 0.0295(2) d . . .
Si2 Si Uani 0.44311(8) 0.20411(7) 0.17233(4) 1.000 0.0288(2) d . . .
C1 C Uani 0.7467(12) -0.0718(10) 0.1638(6) 0.500 0.040(3) d DUP A 1
C1A C Uani 0.6526(11) -0.1447(9) 0.1752(5) 0.500 0.040(2) d DUP A 2
C2 C Uani 0.6284(11) -0.1855(9) 0.1639(6) 0.500 0.041(2) d DUP A 1
C2A C Uani 0.6218(11) -0.2473(9) 0.1212(6) 0.500 0.043(2) d DUP A 2
C3 C Uani 0.6441(11) -0.2575(9) 0.0982(5) 0.500 0.035(2) d DUP A 1
C3A C Uani 0.7380(12) -0.2173(10) 0.0673(6) 0.500 0.040(2) d DUP A 2
C4 C Uani 0.7768(12) -0.1924(10) 0.0597(6) 0.500 0.038(2) d DUP A 1
C4A C Uani 0.8400(13) -0.0993(11) 0.0868(7) 0.500 0.038(2) d DUP A 2
C5 C Uani 0.8391(14) -0.0783(11) 0.1016(7) 0.500 0.043(3) d DUP A 1
C5A C Uani 0.7852(11) -0.0523(10) 0.1531(6) 0.500 0.0340(19) d DUP A 2
C11 C Uani 0.9248(4) 0.3075(4) 0.1106(2) 1.000 0.0755(14) d . . .
C12 C Uani 0.7435(4) 0.4579(3) 0.0269(3) 1.000 0.0683(16) d . . .
C13 C Uani 0.8365(4) 0.2502(4) -0.0594(2) 1.000 0.0587(13) d . . .
C14 C Uani 0.2526(4) 0.0904(4) 0.1820(2) 1.000 0.0611(11) d . . .
C15 C Uani 0.5580(4) 0.2008(4) 0.26150(18) 1.000 0.0572(13) d . . .
C16 C Uani 0.4244(5) 0.3685(3) 0.1598(2) 1.000 0.0564(14) d . . .
As2 As Uani 0.03816(3) 0.63162(2) 0.43296(1) 1.000 0.0228(1) d . . .
Cr2 Cr Uani 0.05926(4) 0.40835(4) 0.43310(2) 1.000 0.0221(1) d . . .
Si3 Si Uani 0.27480(8) 0.77882(7) 0.43088(5) 1.000 0.0387(2) d . . .
Si4 Si Uani -0.12028(8) 0.68805(7) 0.34247(4) 1.000 0.0279(2) d . . .
C6 C Uani 0.0167(11) 0.2774(11) 0.3230(6) 0.500 0.044(3) d DUP B 1
C6A C Uani 0.0097(11) 0.2464(8) 0.3399(6) 0.500 0.0355(19) d DUP B 2
C7 C Uani 0.0480(10) 0.2086(8) 0.3855(6) 0.500 0.046(2) d DUP B 1
C7A C Uani 0.1011(11) 0.2190(8) 0.3980(5) 0.500 0.036(2) d DUP B 2
C8 C Uani 0.1991(10) 0.2666(8) 0.4081(4) 0.500 0.0326(19) d DUP B 1
C8A C Uani 0.2431(10) 0.3097(10) 0.3998(6) 0.500 0.049(3) d DUP B 2
C9 C Uani 0.2559(10) 0.3711(8) 0.3623(6) 0.500 0.0381(19) d DUP B 1
C9A C Uani 0.2405(10) 0.4016(9) 0.3456(6) 0.500 0.044(2) d DUP B 2
C10 C Uani 0.1393(11) 0.3836(10) 0.3110(6) 0.500 0.036(2) d DUP B 1
C10A C Uani 0.0961(11) 0.3596(10) 0.3072(6) 0.500 0.037(2) d DUP B 2
C17 C Uani 0.3992(4) 0.7194(3) 0.4970(2) 1.000 0.0570(13) d . . .
C18 C Uani 0.3584(5) 0.7898(5) 0.3323(3) 1.000 0.0876(18) d . . .
C19 C Uani 0.2693(5) 0.9402(3) 0.4638(4) 1.000 0.093(2) d . . .
C20 C Uani -0.0548(4) 0.6745(4) 0.24213(17) 1.000 0.0586(13) d . . .
C21 C Uani -0.1308(4) 0.8537(3) 0.3628(2) 1.000 0.0542(11) d . . .
C22 C Uani -0.3130(4) 0.5764(3) 0.3529(2) 1.000 0.0538(11) d . . .
H1 H Uiso 0.76110 -0.00270 0.19980 0.500 0.0480 c RP A 1
H1A H Uiso 0.59400 -0.13870 0.21910 0.500 0.0480 c RP A 2
H2 H Uiso 0.55200 -0.20910 0.20140 0.500 0.0490 c RP A 1
H2A H Uiso 0.53880 -0.32190 0.12140 0.500 0.0510 c RP A 2
H3 H Uiso 0.57660 -0.33690 0.08220 0.500 0.0420 c RP A 1
H3A H Uiso 0.74630 -0.26930 0.02400 0.500 0.0480 c RP A 2
H4 H Uiso 0.81610 -0.22050 0.01430 0.500 0.0450 c RP A 1
H4A H Uiso 0.92940 -0.05860 0.06010 0.500 0.0450 c RP A 2
H5 H Uiso 0.92970 -0.01550 0.08950 0.500 0.0510 c RP A 1
H5A H Uiso 0.82940 0.02740 0.17850 0.500 0.0410 c RP A 2
H11A H Uiso 0.95270 0.22720 0.11080 1.000 0.1130 c R . .
H11B H Uiso 0.88670 0.32290 0.16140 1.000 0.1130 c R . .
H11C H Uiso 1.01400 0.37760 0.09920 1.000 0.1130 c R . .
H12A H Uiso 0.83520 0.51760 0.00760 1.000 0.1020 c R . .
H12B H Uiso 0.72020 0.48770 0.07770 1.000 0.1020 c R . .
H12C H Uiso 0.65870 0.45290 -0.00910 1.000 0.1020 c R . .
H13A H Uiso 0.75920 0.24960 -0.09910 1.000 0.0880 c R . .
H13B H Uiso 0.85060 0.16480 -0.05600 1.000 0.0880 c R . .
H13C H Uiso 0.93230 0.31090 -0.07310 1.000 0.0880 c R . .
H14A H Uiso 0.26290 0.00420 0.18810 1.000 0.0910 c R . .
H14B H Uiso 0.19110 0.09250 0.13560 1.000 0.0910 c R . .
H14C H Uiso 0.20330 0.11440 0.22730 1.000 0.0910 c R . .
H15A H Uiso 0.50650 0.22340 0.30650 1.000 0.0860 c R . .
H15B H Uiso 0.65780 0.26220 0.25730 1.000 0.0860 c R . .
H15C H Uiso 0.57010 0.11520 0.26750 1.000 0.0860 c R . .
H16A H Uiso 0.36540 0.38980 0.20210 1.000 0.0850 c R . .
H16B H Uiso 0.37280 0.37270 0.11040 1.000 0.0850 c R . .
H16C H Uiso 0.52530 0.42940 0.16030 1.000 0.0850 c R . .
H6 H Uiso -0.07460 0.25520 0.29310 0.500 0.0520 c RP B 1
H6A H Uiso -0.09020 0.19860 0.32530 0.500 0.0430 c RP B 2
H7 H Uiso -0.01950 0.13680 0.40810 0.500 0.0550 c RP B 1
H7A H Uiso 0.07170 0.14900 0.43160 0.500 0.0430 c RP B 2
H8 H Uiso 0.25340 0.23890 0.44810 0.500 0.0390 c RP B 1
H8A H Uiso 0.32660 0.30860 0.43250 0.500 0.0590 c RP B 2
H9 H Uiso 0.35640 0.42550 0.36480 0.500 0.0460 c RP B 1
H9A H Uiso 0.31880 0.47680 0.33600 0.500 0.0530 c RP B 2
H10 H Uiso 0.14370 0.45030 0.27590 0.500 0.0430 c RP B 1
H10A H Uiso 0.06330 0.40190 0.26570 0.500 0.0450 c RP B 2
H17A H Uiso 0.50280 0.77540 0.49530 1.000 0.0850 c R . .
H17B H Uiso 0.39860 0.63280 0.48090 1.000 0.0850 c R . .
H17C H Uiso 0.36210 0.71850 0.54980 1.000 0.0850 c R . .
H18A H Uiso 0.30240 0.83120 0.29770 1.000 0.1320 c R . .
H18B H Uiso 0.35190 0.70410 0.31220 1.000 0.1320 c R . .
H18C H Uiso 0.46480 0.84000 0.33560 1.000 0.1320 c R . .
H19A H Uiso 0.23640 0.93710 0.51750 1.000 0.1400 c R . .
H19B H Uiso 0.19810 0.96890 0.43100 1.000 0.1400 c R . .
H19C H Uiso 0.37060 0.99960 0.46030 1.000 0.1400 c R . .
H20A H Uiso -0.12650 0.69440 0.20530 1.000 0.0880 c R . .
H20B H Uiso -0.04890 0.58750 0.23210 1.000 0.0880 c R . .
H20C H Uiso 0.04550 0.73440 0.23620 1.000 0.0880 c R . .
H21A H Uiso -0.03380 0.91430 0.35080 1.000 0.0810 c R . .
H21B H Uiso -0.15260 0.86300 0.41750 1.000 0.0810 c R . .
H21C H Uiso -0.21140 0.87070 0.33080 1.000 0.0810 c R . .
H22A H Uiso -0.38300 0.59730 0.31560 1.000 0.0810 c R . .
H22B H Uiso -0.34820 0.58450 0.40540 1.000 0.0810 c R . .
H22C H Uiso -0.30890 0.48880 0.34330 1.000 0.0810 c R . .

loop_
_atom_type_symbol
_atom_type_description
_atom_type_scat_dispersion_real
_atom_type_scat_dispersion_imag
_atom_type_scat_source
C C 0.0181 0.0091 ' International Tables Vol C Tables 4.2.6.8 and 6.1.1.4'
H H 0.0000 0.0000 ' International Tables Vol C Tables 4.2.6.8 and 6.1.1.4'
As As -0.9300 1.0051 ' International Tables Vol C Tables 4.2.6.8 and 6.1.1.4'
Cr Cr -0.1635 2.4439 ' International Tables Vol C Tables 4.2.6.8 and 6.1.1.4'
Si Si 0.2541 0.3302 ' International Tables Vol C Tables 4.2.6.8 and 6.1.1.4'

loop_
_geom_angle_atom_site_label_1
_geom_angle_atom_site_label_2
_geom_angle_atom_site_label_3
_geom_angle
_geom_angle_site_symmetry_1
_geom_angle_site_symmetry_3
_geom_angle_publ_flag
Cr1 As1 Si1 109.19(2) . . yes
Cr1 As1 Si2 121.20(2) . . yes
Cr1 As1 Cr1 85.59(1) . 2_655 yes
Si1 As1 Si2 109.85(3) . . yes
Cr1 As1 Si1 110.26(2) 2_655 . yes
Cr1 As1 Si2 118.59(2) 2_655 . yes
Cr2 As2 Si4 116.88(2) 2_566 . yes
Cr2 As2 Cr2 86.21(1) . 2_566 yes
Cr2 As2 Si3 111.45(2) . . yes
Cr2 As2 Si4 119.55(2) . . yes
Si3 As2 Si4 108.86(3) . . yes
Cr2 As2 Si3 112.42(3) 2_566 . yes
As1 Cr1 C1A 112.7(2) . . yes
As1 Cr1 C1 102.7(3) . . yes
As1 Cr1 C5 115.4(3) . . yes
As1 Cr1 C5A 101.3(3) . . yes
As1 Cr1 As1 94.41(2) . 2_655 yes
C1 Cr1 C1A 25.8(4) . . yes
C1 Cr1 C2 35.8(4) . . yes
C1 Cr1 C2A 53.7(4) . . yes
C1 Cr1 C3 59.5(4) . . yes
C1 Cr1 C3A 60.0(4) . . yes
C1 Cr1 C4 59.4(4) . . yes
As1 Cr1 C2 122.4(2) . . yes
As1 Cr1 C2A 146.4(3) . . yes
As1 Cr1 C3 157.9(2) . . yes
As1 Cr1 C3A 157.4(3) . . yes
As1 Cr1 C4 149.0(3) . . yes
As1 Cr1 C4A 122.0(3) . . yes
C1A Cr1 C3 45.6(3) . . yes
C1A Cr1 C3A 58.8(4) . . yes
C1A Cr1 C4 63.3(4) . . yes
C1A Cr1 C4A 58.8(4) . . yes
C1A Cr1 C5 54.6(4) . . yes
C1A Cr1 C5A 35.6(4) . . yes
As1 Cr1 C1A 141.1(2) 2_655 . yes
C2 Cr1 C2A 24.7(4) . . yes
C2 Cr1 C3 35.5(3) . . yes
C2 Cr1 C3A 52.8(4) . . yes
C2 Cr1 C4 59.2(4) . . yes
C2 Cr1 C4A 61.2(4) . . yes
C2 Cr1 C5 58.8(4) . . yes
C2 Cr1 C5A 44.6(4) . . yes
As1 Cr1 C2 129.7(2) 2_655 . yes
C2A Cr1 C3 11.9(3) . . yes
C2A Cr1 C3A 35.8(4) . . yes
C2A Cr1 C4 45.0(4) . . yes
C2A Cr1 C4A 59.7(4) . . yes
C2A Cr1 C5 61.4(4) . . yes
C2A Cr1 C5A 59.7(4) . . yes
As1 Cr1 C2A 109.3(3) 2_655 . yes
C3 Cr1 C3A 25.8(4) . . yes
C3 Cr1 C4 35.6(4) . . yes
C3 Cr1 C4A 55.2(4) . . yes
C1 Cr1 C4A 42.4(4) . . yes
C1 Cr1 C5 35.5(4) . . yes
C1 Cr1 C5A 10.1(4) . . yes
As1 Cr1 C1 162.5(3) 2_655 . yes
C1A Cr1 C2 11.8(3) . . yes
C1A Cr1 C2A 35.7(3) . . yes
C3A Cr1 C5A 58.9(4) . . yes
As1 Cr1 C3A 104.3(3) 2_655 . yes
C4 Cr1 C4A 27.7(4) . . yes
C4 Cr1 C5 35.2(4) . . yes
C4 Cr1 C5A 56.4(4) . . yes
As1 Cr1 C4 106.5(3) 2_655 . yes
C4A Cr1 C5 8.5(4) . . yes
C4A Cr1 C5A 35.2(4) . . yes
As1 Cr1 C4A 128.9(3) 2_655 . yes
C5 Cr1 C5A 27.4(4) . . yes
As1 Cr1 C5 137.2(3) 2_655 . yes
As1 Cr1 C5A 162.9(3) 2_655 . yes
C3 Cr1 C5A 63.6(4) . . yes
As1 Cr1 C3 103.1(2) 2_655 . yes
C3A Cr1 C4 10.1(4) . . yes
C3A Cr1 C4A 35.5(4) . . yes
C3A Cr1 C5 42.0(4) . . yes
C3 Cr1 C5 58.8(4) . . yes
C6 Cr2 C9A 55.7(4) . . yes
C6 Cr2 C10 35.3(4) . . yes
As2 Cr2 C6 131.0(3) 2_566 . yes
C6A Cr2 C7 25.1(3) . . yes
C6A Cr2 C7A 35.2(3) . . yes
C6A Cr2 C8 52.5(3) . . yes
C6A Cr2 C8A 59.2(4) . . yes
C6A Cr2 C9 60.0(3) . . yes
C6 Cr2 C10A 25.9(4) . . yes
C6 Cr2 C7 35.3(4) . . yes
C6 Cr2 C7A 43.9(4) . . yes
C6 Cr2 C8 58.0(3) . . yes
C6 Cr2 C8A 62.0(4) . . yes
C6 Cr2 C9 57.7(4) . . yes
C7 Cr2 C8A 47.0(3) . . yes
C7 Cr2 C9 58.8(3) . . yes
C7 Cr2 C9A 65.2(3) . . yes
C7 Cr2 C10 60.1(4) . . yes
C7 Cr2 C10A 54.9(4) . . yes
As2 Cr2 C7 103.5(3) 2_566 . yes
C7A Cr2 C8 23.1(3) . . yes
C7A Cr2 C8A 35.5(4) . . yes
C7A Cr2 C9 51.0(3) . . yes
C7A Cr2 C9A 59.5(3) . . yes
C7A Cr2 C10 61.2(3) . . yes
C7A Cr2 C10A 58.4(3) . . yes
As2 Cr2 C7A 102.7(2) 2_566 . yes
C8 Cr2 C8A 13.7(3) . . yes
C8 Cr2 C9 34.8(3) . . yes
C8 Cr2 C9A 46.2(3) . . yes
C8 Cr2 C10 59.6(3) . . yes
C8 Cr2 C10A 61.6(3) . . yes
As2 Cr2 C8 107.06(18) 2_566 . yes
C8A Cr2 C9 23.1(3) . . yes
C8A Cr2 C9A 35.2(4) . . yes
C8A Cr2 C10 54.0(4) . . yes
C8A Cr2 C10A 58.6(4) . . yes
As2 Cr2 C8A 115.2(3) 2_566 . yes
C9 Cr2 C9A 12.3(3) . . yes
C6A Cr2 C9A 60.6(3) . . yes
C6A Cr2 C10 44.0(4) . . yes
C6A Cr2 C10A 35.6(4) . . yes
As2 Cr2 C6A 121.2(2) 2_566 . yes
C7 Cr2 C7A 12.9(3) . . yes
C7 Cr2 C8 35.5(3) . . yes
As2 Cr2 C6 122.8(3) . . yes
As2 Cr2 C6A 132.9(2) . . yes
As2 Cr2 C7 158.0(3) . . yes
As2 Cr2 C7A 163.5(2) . . yes
As2 Cr2 C8 149.2(2) . . yes
As2 Cr2 C8A 135.5(3) . . yes
As2 Cr2 C9 115.9(2) . . yes
As2 Cr2 C9A 105.9(2) . . yes
As2 Cr2 C10 102.3(3) . . yes
As2 Cr2 C10A 105.5(3) . . yes
As2 Cr2 As2 93.79(2) . 2_566 yes
C6 Cr2 C6A 11.0(4) . . yes
C9 Cr2 C10A 43.7(4) . . yes
As2 Cr2 C9 136.9(2) 2_566 . yes
C9A Cr2 C10 27.1(4) . . yes
C9A Cr2 C10A 36.4(4) . . yes
As2 Cr2 C9A 148.6(3) 2_566 . yes
C10 Cr2 C10A 10.4(4) . . yes
As2 Cr2 C10 163.6(3) 2_566 . yes
As2 Cr2 C10A 156.7(3) 2_566 . yes
C9 Cr2 C10 35.9(4) . . yes
As1 Si1 C12 112.68(12) . . yes
As1 Si1 C13 106.01(13) . . yes
As1 Si1 C11 110.89(13) . . yes
C11 Si1 C13 110.05(17) . . yes
C12 Si1 C13 108.7(2) . . yes
C11 Si1 C12 108.46(19) . . yes
As1 Si2 C16 109.93(12) . . yes
C14 Si2 C15 109.02(17) . . yes
C14 Si2 C16 109.74(19) . . yes
C15 Si2 C16 109.31(18) . . yes
As1 Si2 C15 110.98(12) . . yes
As1 Si2 C14 107.84(12) . . yes
C18 Si3 C19 108.9(3) . . yes
C17 Si3 C19 109.6(2) . . yes
As2 Si3 C17 106.38(11) . . yes
As2 Si3 C18 111.80(16) . . yes
As2 Si3 C19 112.27(15) . . yes
C17 Si3 C18 107.77(19) . . yes
C21 Si4 C22 108.56(16) . . yes
As2 Si4 C22 107.16(11) . . yes
As2 Si4 C20 111.42(12) . . yes
As2 Si4 C21 110.24(12) . . yes
C20 Si4 C21 110.01(17) . . yes
C20 Si4 C22 109.36(17) . . yes
Cr1 C1 C2 73.7(6) . . yes
Cr1 C1 C1A 79.5(8) . . yes
C1A C1 C5 121.7(11) . . no
C1A C1 C5A 159(3) . . no
C2 C1 C4A 100.1(8) . . no
C2 C1 C5 108.1(9) . . no
C2 C1 C5A 145(2) . . no

loop_
_geom_bond_atom_site_label_1
_geom_bond_atom_site_label_2
_geom_bond_distance
_geom_bond_site_symmetry_2
_geom_bond_publ_flag
As1 Cr1 2.4963(5) . yes
As1 Si1 2.3260(8) . yes
As1 Si2 2.3329(8) . yes
As1 Cr1 2.4992(5) 2_655 yes
As2 Si3 2.3219(8) . yes
As2 Si4 2.3292(8) . yes
As2 Cr2 2.5010(4) 2_566 yes
As2 Cr2 2.5011(5) . yes
Cr1 C2A 2.291(10) . yes
Cr1 C3A 2.274(11) . yes
Cr1 C4 2.327(11) . yes
Cr1 C3 2.294(10) . yes
Cr1 C5 2.309(13) . yes
Cr1 C5A 2.317(10) . yes
Cr1 C2 2.311(10) . yes
Cr1 C4A 2.325(12) . yes
Cr1 C1 2.270(11) . yes
Cr1 C1A 2.314(9) . yes
Cr2 C10 2.285(10) . yes
Cr2 C10A 2.288(10) . yes
Cr2 C7 2.294(9) . yes
Cr2 C9A 2.284(10) . yes
Cr2 C6 2.325(11) . yes
Cr2 C6A 2.319(9) . yes
Cr2 C8A 2.316(10) . yes
Cr2 C7A 2.281(9) . yes
Cr2 C8 2.310(9) . yes
Cr2 C9 2.322(10) . yes
Si1 C13 1.857(4) . yes
Si1 C11 1.865(4) . yes
Si1 C12 1.856(3) . yes
Si2 C14 1.858(4) . yes
Si2 C15 1.865(3) . yes
Si2 C16 1.868(3) . yes
Si3 C19 1.858(4) . yes
Si3 C17 1.855(4) . yes
Si3 C18 1.875(5) . yes
Si4 C22 1.866(4) . yes
Si4 C21 1.867(3) . yes
Si4 C20 1.864(3) . yes
C1 C4A 1.663(16) . no
C1 C2 1.407(15) . no
C1 C1A 1.026(15) . no
C1 C5 1.394(17) . no
C1 C5A 0.408(15) . no
C1A C2 0.477(13) . no
C1A C2A 1.411(13) . no
C1A C5A 1.414(14) . no
C2 C3 1.404(14) . no
C2 C2A 0.982(14) . no
C2A C3 0.476(14) . no
C2A C3A 1.402(15) . no
C3 C4 1.414(15) . no
C3 C3A 1.018(15) . no
C3A C4A 1.401(16) . no
C3A C5 1.642(16) . no
C3A C4 0.409(15) . no
C4 C4A 1.114(16) . no
C4 C5 1.404(16) . no
C4A C5A 1.405(16) . no
C4A C5 0.343(17) . no
C5 C5A 1.097(16) . no
C1 H5A 1.1600 . no
C1 H1 0.9500 . no
C1A H1A 0.9500 . no
C1A H2 1.1000 . no
C2 H2 0.9500 . no
C2 H1A 1.1600 . no
C2A H2A 0.9500 . no
C2A H3 1.1500 . no
C3 H3 0.9500 . no
C3 H2A 1.1100 . no
C3A H4 1.1800 . no
C3A H3A 0.9500 . no
C4 H4 0.9500 . no
C4 H3A 1.0100 . no
C4A H4A 0.9500 . no
C4A H5 1.0500 . no
C5 H4A 1.0800 . no
C5 H5 0.9500 . no
C5A H5A 0.9500 . no
C5A H1 1.0300 . no
C11 H11A 0.9800 . no
C11 H11B 0.9800 . no
C11 H11C 0.9800 . no
C12 H12C 0.9800 . no
C12 H12A 0.9800 . no
C12 H12B 0.9800 . no
C13 H13C 0.9800 . no
C13 H13A 0.9800 . no
C13 H13B 0.9800 . no
C14 H14B 0.9800 . no
C14 H14A 0.9800 . no
C14 H14C 0.9800 . no
C15 H15A 0.9800 . no
C15 H15B 0.9800 . no
C15 H15C 0.9800 . no
C16 H16B 0.9800 . no
C16 H16C 0.9800 . no
C16 H16A 0.9800 . no
C6 C6A 0.444(14) . no
C6 C7 1.400(15) . no
C6 C10 1.398(15) . no
C6 C10A 1.033(15) . no
C6A C7 1.001(14) . no
C6A C7A 1.391(14) . no
C6A C10A 1.406(14) . no
C7 C7A 0.513(14) . no
C7 C8 1.405(13) . no
C7A C8 0.920(13) . no
C7A C8A 1.404(14) . no
C8 C8A 0.552(13) . no
C8 C9 1.386(12) . no
C8A C9 0.928(14) . no
C8A C9A 1.392(14) . no
C9 C9A 0.493(14) . no
C9 C10 1.420(14) . no
C9A C10 1.069(14) . no
C9A C10A 1.429(14) . no
C10 C10A 0.415(15) . no
C6 H6 0.9500 . no
C6 H6A 1.1200 . no
C6A H6 1.1400 . no
C6A H6A 0.9500 . no
C7 H7 0.9500 . no
C7 H7A 1.1000 . no
C7A H7 1.2400 . no
C7A H7A 0.9500 . no
C8 H8 0.9500 . no
C8 H8A 1.2000 . no
C8A H8 1.1700 . no
C8A H8A 0.9500 . no
C9 H9 0.9500 . no
C9 H9A 1.2400 . no
C9A H9 1.0700 . no
C9A H9A 0.9500 . no
C10 H10 0.9500 . no
C10 H10A 1.1000 . no
C10A H10 1.1200 . no
C10A H10A 0.9500 . no
C17 H17A 0.9800 . no
C17 H17B 0.9800 . no
C17 H17C 0.9800 . no
C18 H18A 0.9800 . no
C18 H18B 0.9800 . no
C18 H18C 0.9800 . no
C19 H19A 0.9800 . no
C19 H19B 0.9800 . no
C19 H19C 0.9800 . no
C20 H20A 0.9800 . no
C20 H20B 0.9800 . no
C20 H20C 0.9800 . no
C21 H21A 0.9800 . no
C21 H21B 0.9800 . no
C21 H21C 0.9800 . no
C22 H22A 0.9800 . no
C22 H22B 0.9800 . no
C22 H22C 0.9800 . no

loop_
_geom_torsion_atom_site_label_1
_geom_torsion_atom_site_label_2
_geom_torsion_atom_site_label_3
_geom_torsion_atom_site_label_4
_geom_torsion
_geom_torsion_site_symmetry_1
_geom_torsion_site_symmetry_2
_geom_torsion_site_symmetry_4
_geom_torsion_publ_flag
Si1 As1 Cr1 C1 73.6(3) . . . no
Si2 As1 Cr1 C1 -55.5(3) . . . no
Cr1 As1 Cr1 C1 -176.5(3) 2_655 . . no
Si1 As1 Cr1 C1A 98.7(3) . . . no
Si2 As1 Cr1 C1A -30.5(3) . . . no
Cr1 As1 Cr1 C1A -151.4(3) 2_655 . . no
Si1 As1 Cr1 C2 106.2(3) . . . no
Si2 As1 Cr1 C2 -22.9(3) . . . no
Cr1 As1 Cr1 C2 -143.9(3) 2_655 . . no
Si1 As1 Cr1 C2A 114.5(5) . . . no
Si2 As1 Cr1 C2A -14.7(5) . . . no
Cr1 As1 Cr1 C2A -135.6(5) 2_655 . . no
Si1 As1 Cr1 C3 107.7(7) . . . no
Si2 As1 Cr1 C3 -21.4(7) . . . no
Cr1 As1 Cr1 C3 -142.4(7) 2_655 . . no
Si1 As1 Cr1 C3A 36.0(7) . . . no
Si2 As1 Cr1 C3A -93.2(7) . . . no
Cr1 As1 Cr1 C3A 145.9(7) 2_655 . . no
Si1 As1 Cr1 C4 23.2(5) . . . no
Si2 As1 Cr1 C4 -106.0(5) . . . no
Cr1 As1 Cr1 C4 133.1(5) 2_655 . . no
Si1 As1 Cr1 C4A 32.3(4) . . . no
Si2 As1 Cr1 C4A -96.8(4) . . . no
Cr1 As1 Cr1 C4A 142.2(4) 2_655 . . no
Si1 As1 Cr1 C5 38.4(3) . . . no
Si2 As1 Cr1 C5 -90.7(3) . . . no
Cr1 As1 Cr1 C5 148.3(3) 2_655 . . no
Si1 As1 Cr1 C5A 63.3(3) . . . no
Si2 As1 Cr1 C5A -65.8(3) . . . no
Cr1 As1 Cr1 C5A 173.2(3) 2_655 . . no
Si1 As1 Cr1 As1 -109.93(2) . . 2_655 no
Si2 As1 Cr1 As1 120.95(3) . . 2_655 no
Cr1 As1 Cr1 As1 0.00(3) 2_655 . 2_655 no
Cr1 As1 Cr1 As1 0.00(3) 2_655 2_655 . no
Si1 As1 Cr1 As1 -108.84(2) 2_655 2_655 . no
Si2 As1 Cr1 As1 123.34(2) 2_655 2_655 . no
Cr1 As1 Cr1 C1A 135.3(4) 2_655 2_655 . no
Si1 As1 Cr1 C1A 26.5(4) 2_655 2_655 . no
Si2 As1 Cr1 C1A -101.4(4) 2_655 2_655 . no
Cr1 As1 Cr1 C2 139.7(3) 2_655 2_655 . no
Si1 As1 Cr1 C2 30.9(3) 2_655 2_655 . no
Si2 As1 Cr1 C2 -97.0(3) 2_655 2_655 . no
Cr1 As1 Cr1 C2A 155.8(3) 2_655 2_655 . no
Si1 As1 Cr1 C2A 47.0(3) 2_655 2_655 . no
Si2 As1 Cr1 C2A -80.9(3) 2_655 2_655 . no
Cr1 As1 Cr1 C3 166.4(3) 2_655 2_655 . no
Si1 As1 Cr1 C3 57.5(3) 2_655 2_655 . no
Si2 As1 Cr1 C3 -70.3(3) 2_655 2_655 . no
Cr1 As1 Cr1 C3A -167.1(3) 2_655 2_655 . no
Si1 As1 Cr1 C3A 84.0(3) 2_655 2_655 . no
Si2 As1 Cr1 C3A -43.8(3) 2_655 2_655 . no
Cr1 As1 Cr1 C4 -156.9(3) 2_655 2_655 . no
Si1 As1 Cr1 C4 94.3(3) 2_655 2_655 . no
Si2 As1 Cr1 C4 -33.6(3) 2_655 2_655 . no
Cr1 As1 Cr1 C4A -138.1(4) 2_655 2_655 . no
Si1 As1 Cr1 C4A 113.0(4) 2_655 2_655 . no
Si2 As1 Cr1 C4A -14.8(4) 2_655 2_655 . no
Cr1 As1 Cr1 C5 -135.8(4) 2_655 2_655 . no
Si1 As1 Cr1 C5 115.4(4) 2_655 2_655 . no
Si2 As1 Cr1 C5 -12.5(4) 2_655 2_655 . no
Cr1 As1 Si1 C11 -65.96(13) . . . no
Si2 As1 Si1 C11 69.17(14) . . . no
Cr1 As1 Si1 C11 -158.34(13) 2_655 . . no
Cr1 As1 Si1 C12 172.25(17) . . . no
Si2 As1 Si1 C12 -52.62(18) . . . no
Cr1 As1 Si1 C12 79.87(18) 2_655 . . no
Cr1 As1 Si1 C13 53.46(13) . . . no
Si2 As1 Si1 C13 -171.41(13) . . . no
Cr1 As1 Si1 C13 -38.92(13) 2_655 . . no
Cr1 As1 Si2 C14 -61.00(13) . . . no
Si1 As1 Si2 C14 170.17(13) . . . no
Cr1 As1 Si2 C14 42.15(13) 2_655 . . no
Cr1 As1 Si2 C15 58.34(14) . . . no
Si1 As1 Si2 C15 -70.49(14) . . . no
Cr1 As1 Si2 C15 161.50(14) 2_655 . . no
Cr1 As1 Si2 C16 179.39(14) . . . no
Si1 As1 Si2 C16 50.56(15) . . . no
Cr1 As1 Si2 C16 -77.46(15) 2_655 . . no
Si4 As2 Cr2 C10 58.1(3) . . . no
Cr2 As2 Cr2 C10 177.0(3) 2_566 . . no
Si3 As2 Cr2 C10A -80.6(3) . . . no
Si4 As2 Cr2 C10A 47.9(3) . . . no
Cr2 As2 Cr2 C10A 166.8(3) 2_566 . . no
Si3 As2 Cr2 As2 112.63(3) . . 2_566 no
Si4 As2 Cr2 As2 -118.90(3) . . 2_566 no
Cr2 As2 Cr2 As2 -0.02(8) 2_566 . 2_566 no
Cr2 As2 Cr2 As2 0.00(4) 2_566 2_566 . no
Si3 As2 Cr2 As2 111.67(2) 2_566 2_566 . no
Si4 As2 Cr2 As2 -121.37(2) 2_566 2_566 . no
Cr2 As2 Cr2 C6 -140.9(4) 2_566 2_566 . no
Si3 As2 Cr2 C6 -29.2(4) 2_566 2_566 . no
Si4 As2 Cr2 C6 97.7(4) 2_566 2_566 . no
Cr2 As2 Cr2 C6A -146.9(3) 2_566 2_566 . no
Si3 As2 Cr2 C6A -35.2(3) 2_566 2_566 . no
Si4 As2 Cr2 C6A 91.8(3) 2_566 2_566 . no
Cr2 As2 Cr2 C7 -166.3(2) 2_566 2_566 . no
Si3 As2 Cr2 C7 -54.6(2) 2_566 2_566 . no
Si4 As2 Cr2 C7 72.4(2) 2_566 2_566 . no
Cr2 As2 Cr2 C7A -179.5(3) 2_566 2_566 . no
Si3 As2 Cr2 C7A -67.8(3) 2_566 2_566 . no
Si4 As2 Cr2 C7A 59.2(3) 2_566 2_566 . no
Cr2 As2 Cr2 C8 157.1(2) 2_566 2_566 . no
Si3 As2 Cr2 C8 -91.3(2) 2_566 2_566 . no
Si4 As2 Cr2 C8 35.7(2) 2_566 2_566 . no
Cr2 As2 Cr2 C8A 145.2(3) 2_566 2_566 . no
Si3 As2 Cr2 C8A -103.1(3) 2_566 2_566 . no
Si4 As2 Cr2 C8A 23.8(3) 2_566 2_566 . no
Cr2 As2 Cr2 C9 135.2(3) 2_566 2_566 . no
Si3 As2 Cr2 C9 -113.1(3) 2_566 2_566 . no
Si4 As2 Cr2 C9 13.9(3) 2_566 2_566 . no
Cr2 As2 Cr2 C9A 129.5(5) 2_566 2_566 . no
Si3 As2 Cr2 C9A -118.8(5) 2_566 2_566 . no
Si4 As2 Cr2 C9A 8.2(5) 2_566 2_566 . no
Cr2 As2 Cr2 C10A -146.1(7) 2_566 2_566 . no
Si3 As2 Cr2 C10A -34.5(7) 2_566 2_566 . no
Si4 As2 Cr2 C10A 92.5(7) 2_566 2_566 . no
Cr2 As2 Si3 C17 -40.67(12) . . . no
Si4 As2 Si3 C17 -174.64(12) . . . no
Cr2 As2 Si3 C17 54.23(12) 2_566 . . no
Cr2 As2 Si3 C18 76.73(17) . . . no
Si4 As2 Si3 C18 -57.24(17) . . . no
Cr2 As2 Si3 C18 171.62(17) 2_566 . . no
Cr2 As2 Si3 C19 -160.5(2) . . . no
Si4 As2 Si3 C19 65.5(2) . . . no
Cr2 As2 Si3 C19 -65.7(2) 2_566 . . no
Cr2 As2 Si4 C20 -63.99(14) . . . no
Si3 As2 Si4 C20 65.65(14) . . . no
Cr2 As2 Si4 C20 -165.66(14) 2_566 . . no
Cr2 As2 Si4 C21 173.57(12) . . . no
Si3 As2 Si4 C21 -56.79(12) . . . no
Cr2 As2 Si4 C21 71.90(12) 2_566 . . no
Cr2 As2 Si4 C22 55.61(12) . . . no
Si3 As2 Si4 C22 -174.75(11) . . . no
Cr2 As2 Si4 C22 -46.06(12) 2_566 . . no
Cr2 As2 Cr2 C8A -132.6(4) 2_566 . . no
Si3 As2 Cr2 C9 -35.0(3) . . . no
Si4 As2 Cr2 C9 93.5(3) . . . no
Cr2 As2 Cr2 C9 -147.7(3) 2_566 . . no
Si3 As2 Cr2 C9A -42.7(3) . . . no
Si4 As2 Cr2 C9A 85.8(3) . . . no
Cr2 As2 Cr2 C9A -155.3(3) 2_566 . . no
Si3 As2 Cr2 C10 -70.4(3) . . . no
Cr2 As2 Cr2 C6A 140.3(3) 2_566 . . no
Si3 As2 Cr2 C7 -105.4(6) . . . no
Si4 As2 Cr2 C7 23.1(6) . . . no
Cr2 As2 Cr2 C7 142.0(6) 2_566 . . no
Si3 As2 Cr2 C8 -20.6(4) . . . no
Si4 As2 Cr2 C8 107.8(4) . . . no
Cr2 As2 Cr2 C8 -133.3(4) 2_566 . . no
Si3 As2 Cr2 C8A -19.9(4) . . . no
Si4 As2 Cr2 C8A 108.5(4) . . . no
Cr2 As2 Cr2 C6 145.5(3) 2_566 . . no
Si3 As2 Cr2 C6 -101.8(3) . . . no
Si4 As2 Cr2 C6 26.6(3) . . . no
Si3 As2 Cr2 C6A -107.1(3) . . . no
Si4 As2 Cr2 C6A 21.4(3) . . . no
C3 Cr1 C5A C1A -49.6(6) . . . no
C3 Cr1 C5A C1 -64(2) . . . no
C3A Cr1 C5A C1 -93(2) . . . no
C4 Cr1 C5A C1 -105(2) . . . no
C4A Cr1 C5A C1 -130(2) . . . no
C5 Cr1 C5A C1 -137(2) . . . no
As1 Cr1 C5A C1A 113.3(5) . . . no
C1 Cr1 C5A C1A 14.3(19) . . . no
C2 Cr1 C5A C1A -11.9(6) . . . no
C2A Cr1 C5A C1A -36.8(6) . . . no
C1 Cr1 C4 C3A 90(2) . . . no
C1A Cr1 C4 C3A 61(2) . . . no
C2 Cr1 C4 C3A 48(2) . . . no
C2A Cr1 C4 C3A 23(2) . . . no
C3 Cr1 C4 C3A 11.0(19) . . . no
C4A Cr1 C4 C3A 134(2) . . . no
C5 Cr1 C4 C3A 127(2) . . . no
C5A Cr1 C4 C3A 102(2) . . . no
As1 Cr1 C4 C3A -78(2) 2_655 . . no
As1 Cr1 C4 C4A 16.9(11) . . . no
C1 Cr1 C4 C4A -44.0(8) . . . no
C1A Cr1 C4 C4A -73.2(8) . . . no
C2 Cr1 C4 C4A -85.8(9) . . . no
C2A Cr1 C4 C4A -111.6(10) . . . no
C3 Cr1 C4 C4A -123.2(11) . . . no
C3A Cr1 C4 C4A -134(2) . . . no
C5 Cr1 C4 C4A -7.5(8) . . . no
C3A Cr1 C5A C1A -78.6(6) . . . no
C4 Cr1 C5A C1A -90.2(7) . . . no
C4A Cr1 C5A C1A -115.9(9) . . . no
As1 Cr1 C4 C3 140.0(5) . . . no
C1 Cr1 C4 C3 79.2(6) . . . no
C1A Cr1 C4 C3 50.0(6) . . . no
C2 Cr1 C4 C3 37.3(5) . . . no
C2A Cr1 C4 C3 11.5(5) . . . no
C3A Cr1 C4 C3 -11.0(19) . . . no
C4A Cr1 C4 C3 123.2(11) . . . no
C5 Cr1 C4 C3 115.7(9) . . . no
C5A Cr1 C4 C3 90.6(6) . . . no
As1 Cr1 C4 C3 -89.4(5) 2_655 . . no
As1 Cr1 C4 C3A 151.0(18) . . . no
C3A Cr1 C1A C5A 79.0(7) . . . no
C4 Cr1 C1A C5A 68.7(6) . . . no
C4A Cr1 C1A C5A 37.3(6) . . . no
C5 Cr1 C1A C5A 28.5(6) . . . no
As1 Cr1 C5A C1 99(2) . . . no
C1A Cr1 C5A C1 -14.3(19) . . . no
C2 Cr1 C5A C1 -26(2) . . . no
C2A Cr1 C5A C1 -51(2) . . . no
As1 Cr1 C1 C1A 116.1(8) . . . no
C2 Cr1 C1 C1A -12.8(7) . . . no
C2A Cr1 C1 C1A -37.2(8) . . . no
C3 Cr1 C1 C1A -49.7(8) . . . no
C3A Cr1 C1 C1A -79.6(8) . . . no
C4 Cr1 C1 C1A -91.4(9) . . . no
C4A Cr1 C1 C1A -120.0(10) . . . no
C5 Cr1 C1 C1A -127.7(11) . . . no
C5A Cr1 C1 C1A -161(3) . . . no
As1 Cr1 C1 C2 128.9(6) . . . no
C1A Cr1 C1 C2 12.8(7) . . . no
C2A Cr1 C1 C2 -24.5(6) . . . no
C3 Cr1 C1 C2 -37.0(6) . . . no
C3A Cr1 C1 C2 -66.9(6) . . . no
C4 Cr1 C1 C2 -78.6(7) . . . no
C4A Cr1 C1 C2 -107.2(8) . . . no
C5 Cr1 C1 C2 -114.9(9) . . . no
C5A Cr1 C1 C2 -148(2) . . . no
As1 Cr1 C1 C4A -124.0(5) . . . no
C1A Cr1 C1 C4A 120.0(10) . . . no
C2 Cr1 C1 C4A 107.2(8) . . . no
C2A Cr1 C1 C4A 82.8(6) . . . no
C3 Cr1 C1 C4A 70.2(6) . . . no
C3A Cr1 C1 C4A 40.3(6) . . . no
C4 Cr1 C1 C4A 28.6(6) . . . no
C5 Cr1 C1 C4A -7.7(7) . . . no
C5A Cr1 C1 C4A -41(2) . . . no
As1 Cr1 C1 C5 -116.3(6) . . . no
C1A Cr1 C1 C5 127.7(11) . . . no
C2 Cr1 C1 C5 114.9(9) . . . no
C2A Cr1 C1 C5 90.4(7) . . . no
C3 Cr1 C1 C5 77.9(7) . . . no
C3A Cr1 C1 C5 48.0(7) . . . no
C4 Cr1 C1 C5 36.3(6) . . . no
C4A Cr1 C1 C5 7.7(7) . . . no
C5A Cr1 C1 C5 -33(2) . . . no
As1 Cr1 C1 C5A -83(2) . . . no
C1A Cr1 C1 C5A 161(3) . . . no
C2 Cr1 C1 C5A 148(2) . . . no
C2A Cr1 C1 C5A 124(2) . . . no
C3 Cr1 C1 C5A 111(2) . . . no
C3A Cr1 C1 C5A 81(2) . . . no
C4 Cr1 C1 C5A 69(2) . . . no
C4A Cr1 C1 C5A 41(2) . . . no
C5 Cr1 C1 C5A 33(2) . . . no
C3 Cr1 C1A C2A -10.2(6) . . . no
C3A Cr1 C1A C2A -38.5(6) . . . no
C4 Cr1 C1A C2A -48.9(6) . . . no
C4A Cr1 C1A C2A -80.2(7) . . . no
C5 Cr1 C1A C2A -89.0(7) . . . no
C5A Cr1 C1A C2A -117.6(9) . . . no
As1 Cr1 C1A C2A 34.5(8) 2_655 . . no
As1 Cr1 C1A C5A -77.4(6) . . . no
C1 Cr1 C1A C5A -5.7(8) . . . no
C2 Cr1 C1A C5A 135(2) . . . no
C2A Cr1 C1A C5A 117.6(9) . . . no
C3 Cr1 C1A C5A 107.3(8) . . . no
C4 Cr1 C3 C3A -4.4(8) . . . no
C4A Cr1 C3 C3A -32.7(8) . . . no
C5 Cr1 C3 C3A -41.9(8) . . . no
As1 Cr1 C1A C5A 152.1(5) 2_655 . . no
C4 Cr1 C4A C5 -149(3) . . . no
C5A Cr1 C4A C5 -20(3) . . . no
As1 Cr1 C4A C5 169(3) 2_655 . . no
As1 Cr1 C4A C5A 61.1(7) . . . no
C1 Cr1 C4A C5A -11.5(6) . . . no
C1A Cr1 C4A C5A -37.7(6) . . . no
C2 Cr1 C4A C5A -51.1(6) . . . no
C2A Cr1 C4A C5A -79.5(7) . . . no
C3 Cr1 C4A C5A -92.6(7) . . . no
C3A Cr1 C4A C5A -116.5(10) . . . no
C4 Cr1 C4A C5A -129.0(11) . . . no
C5 Cr1 C4A C5A 20(3) . . . no
As1 Cr1 C4A C5A -170.6(5) 2_655 . . no
As1 Cr1 C2 C2A 38.8(10) 2_655 . . no
As1 Cr1 C2 C3 179.1(5) . . . no
C1 Cr1 C2 C3 -116.8(9) . . . no
C1A Cr1 C2 C3 -145(2) . . . no
C5 Cr1 C5A C1A -122.3(11) . . . no
As1 Cr1 C5A C2 125.1(4) . . . no
C1 Cr1 C5A C2 26(2) . . . no
C1A Cr1 C5A C2 11.9(6) . . . no
C2A Cr1 C5A C2 -24.9(5) . . . no
C3 Cr1 C5A C2 -37.8(5) . . . no
C3A Cr1 C5A C2 -66.8(5) . . . no
C4 Cr1 C5A C2 -78.4(6) . . . no
C4A Cr1 C5A C2 -104.1(8) . . . no
C5 Cr1 C5A C2 -110.5(10) . . . no
As1 Cr1 C2A C1A -25.5(9) . . . no
C1 Cr1 C2A C1A 26.9(6) . . . no
C2 Cr1 C2A C1A -8.6(8) . . . no
C3 Cr1 C2A C1A 142(2) . . . no
C3A Cr1 C2A C1A 114.4(9) . . . no
C4 Cr1 C2A C1A 107.8(8) . . . no
C4A Cr1 C2A C1A 77.7(7) . . . no
C5 Cr1 C2A C1A 68.2(6) . . . no
C5A Cr1 C2A C1A 36.7(6) . . . no
As1 Cr1 C2A C1A -157.9(5) 2_655 . . no
As1 Cr1 C2A C2 -16.9(11) . . . no
As1 Cr1 C3A C2A 112.0(8) . . . no
C1 Cr1 C3A C2A 68.5(6) . . . no
C1A Cr1 C3A C2A 38.4(6) . . . no
C2 Cr1 C3A C2A 26.1(6) . . . no
C3 Cr1 C3A C2A -12.8(7) . . . no
C4 Cr1 C3A C2A 152(2) . . . no
C4A Cr1 C3A C2A 117.3(9) . . . no
C5 Cr1 C3A C2A 108.6(8) . . . no
C5A Cr1 C3A C2A 80.2(6) . . . no
As1 Cr1 C2 C1 -64.2(7) . . . no
C1A Cr1 C2 C1 -28.0(16) . . . no
C2A Cr1 C2 C1 126.8(11) . . . no
C3 Cr1 C2 C1 116.8(9) . . . no
C3A Cr1 C2 C1 88.8(7) . . . no
C4 Cr1 C2 C1 79.3(7) . . . no
C4A Cr1 C2 C1 47.4(6) . . . no
C5 Cr1 C2 C1 38.0(6) . . . no
C5A Cr1 C2 C1 7.6(6) . . . no
As1 Cr1 C2 C1 165.7(5) 2_655 . . no
As1 Cr1 C2 C1A -36.2(19) . . . no
C1 Cr1 C2 C1A 28.0(16) . . . no
C2A Cr1 C2 C1A 155(2) . . . no
C3 Cr1 C2 C1A 145(2) . . . no
C3A Cr1 C2 C1A 116.8(19) . . . no
C4 Cr1 C2 C1A 107.3(18) . . . no
C4A Cr1 C2 C1A 75.3(18) . . . no
C5 Cr1 C2 C1A 65.9(17) . . . no
C5A Cr1 C2 C1A 35.6(17) . . . no
As1 Cr1 C2 C1A -166.4(16) 2_655 . . no
As1 Cr1 C2 C2A 169.0(7) . . . no
C1 Cr1 C2 C2A -126.8(11) . . . no
C1A Cr1 C2 C2A -155(2) . . . no
C3 Cr1 C2 C2A -10.0(8) . . . no
C3A Cr1 C2 C2A -38.0(8) . . . no
C4 Cr1 C2 C2A -47.5(8) . . . no
C4A Cr1 C2 C2A -79.5(9) . . . no
C5 Cr1 C2 C2A -88.9(9) . . . no
C5A Cr1 C2 C2A -119.2(10) . . . no
C4 Cr1 C3A C4A 35(2) . . . no
C5 Cr1 C3A C4A -8.7(7) . . . no
C5A Cr1 C3A C4A -37.1(7) . . . no
As1 Cr1 C3A C4A 139.4(6) 2_655 . . no
C2A Cr1 C2 C3 10.0(8) . . . no
C3A Cr1 C2 C3 -28.0(6) . . . no
C4 Cr1 C2 C3 -37.5(6) . . . no
C4A Cr1 C2 C3 -69.4(6) . . . no
C5 Cr1 C2 C3 -78.8(7) . . . no
C5A Cr1 C2 C3 -109.2(8) . . . no
As1 Cr1 C2 C3 48.9(7) 2_655 . . no
As1 Cr1 C2 C5A -71.8(5) . . . no
C1 Cr1 C2 C5A -7.6(6) . . . no
C1A Cr1 C2 C5A -35.6(17) . . . no
C2A Cr1 C2 C5A 119.2(10) . . . no
C3 Cr1 C2 C5A 109.2(8) . . . no
C3A Cr1 C2 C5A 81.2(6) . . . no
C4 Cr1 C2 C5A 71.7(5) . . . no
C4A Cr1 C2 C5A 39.7(5) . . . no
C5 Cr1 C2 C5A 30.3(5) . . . no
As1 Cr1 C2 C5A 158.0(4) 2_655 . . no
C1A Cr1 C5 C5A -37.1(8) . . . no
C2 Cr1 C5 C5A -50.4(8) . . . no
C2A Cr1 C5 C5A -78.7(8) . . . no
C3 Cr1 C5 C5A -92.1(9) . . . no
C3A Cr1 C5 C5A -117.8(10) . . . no
C4 Cr1 C5 C5A -130.0(11) . . . no
C4A Cr1 C5 C5A -154(3) . . . no
As1 Cr1 C5 C5A -166.7(6) 2_655 . . no
C5 Cr1 C1A C2 -106.8(18) . . . no
C5A Cr1 C1A C2 -135(2) . . . no
As1 Cr1 C1A C2 17(2) 2_655 . . no
As1 Cr1 C1A C2A 165.0(5) . . . no
C1 Cr1 C1A C2A -123.3(11) . . . no
C2 Cr1 C1A C2A 17.7(16) . . . no
C5A Cr1 C4A C3A 116.5(10) . . . no
As1 Cr1 C4A C3A -54.1(7) 2_655 . . no
As1 Cr1 C4A C4 -169.9(7) . . . no
C1 Cr1 C4A C4 117.6(10) . . . no
C1A Cr1 C4A C4 91.4(9) . . . no
C2 Cr1 C4A C4 78.0(8) . . . no
C2A Cr1 C4A C4 49.6(8) . . . no
C3 Cr1 C4A C4 36.5(7) . . . no
C3A Cr1 C4A C4 12.6(7) . . . no
C5 Cr1 C4A C4 149(3) . . . no
C5A Cr1 C4A C4 129.0(11) . . . no
As1 Cr1 C4A C4 -41.5(9) 2_655 . . no
As1 Cr1 C4A C5 41(3) . . . no
C1 Cr1 C4A C5 -32(3) . . . no
C1A Cr1 C4A C5 -58(3) . . . no
C5A Cr1 C3 C3A -72.8(8) . . . no
As1 Cr1 C3 C3A 95.8(8) 2_655 . . no
As1 Cr1 C3 C4 -118.4(7) . . . no
C1 Cr1 C3 C4 -79.0(6) . . . no
C1A Cr1 C3 C4 -106.7(7) . . . no
C2 Cr1 C3 C4 -116.3(9) . . . no
C2A Cr1 C3 C4 -136.8(19) . . . no
C3A Cr1 C3 C4 4.4(8) . . . no
C4A Cr1 C3 C4 -28.3(6) . . . no
C5 Cr1 C3 C4 -37.5(6) . . . no
C5A Cr1 C3 C4 -68.4(6) . . . no
As1 Cr1 C3 C4 100.3(5) 2_655 . . no
C3 Cr1 C3A C4A -130.1(11) . . . no
C4 Cr1 C5 C3A -12.2(6) . . . no
C4A Cr1 C5 C3A -36(3) . . . no
C5A Cr1 C5 C3A 117.8(10) . . . no
As1 Cr1 C5 C3A -48.9(7) 2_655 . . no
As1 Cr1 C3A C5 3.3(10) . . . no
C1 Cr1 C3A C5 -40.1(6) . . . no
C1A Cr1 C3A C5 -70.2(6) . . . no
C2 Cr1 C3A C5 -82.6(6) . . . no
C2A Cr1 C3A C5 -108.6(8) . . . no
C3 Cr1 C3A C5 -121.4(10) . . . no
C4 Cr1 C3A C5 44(2) . . . no
C4A Cr1 C3A C5 8.7(7) . . . no
C5A Cr1 C3A C5 -28.4(6) . . . no
As1 Cr1 C1A C1 -71.7(8) . . . no
C2 Cr1 C1A C1 141(2) . . . no
C2A Cr1 C1A C1 123.3(11) . . . no
C3 Cr1 C1A C1 113.1(10) . . . no
As1 Cr1 C5A C4A -130.8(6) . . . no
C1 Cr1 C5A C4A 130(2) . . . no
C1A Cr1 C5A C4A 115.9(9) . . . no
C2 Cr1 C5A C4A 104.1(8) . . . no
C2A Cr1 C5A C4A 79.2(7) . . . no
C3 Cr1 C5A C4A 66.3(7) . . . no
C3A Cr1 C5A C4A 37.3(6) . . . no
C4 Cr1 C5A C4A 25.7(6) . . . no
C5 Cr1 C5A C4A -6.4(8) . . . no
C1 Cr1 C2A C2 35.5(8) . . . no
C1A Cr1 C2A C2 8.6(8) . . . no
C3 Cr1 C2A C2 151(2) . . . no
C3A Cr1 C2A C2 123.0(11) . . . no
C4 Cr1 C2A C2 116.4(10) . . . no
C4A Cr1 C2A C2 86.3(9) . . . no
C5 Cr1 C2A C2 76.8(9) . . . no
C5A Cr1 C4 C4A -32.6(8) . . . no
As1 Cr1 C4 C4A 147.4(8) 2_655 . . no
As1 Cr1 C4 C5 24.3(9) . . . no
C1 Cr1 C4 C5 -36.5(7) . . . no
C1A Cr1 C4 C5 -65.7(7) . . . no
C2 Cr1 C4 C5 -78.4(7) . . . no
C2A Cr1 C4 C5 -104.1(8) . . . no
C3 Cr1 C4 C5 -115.7(9) . . . no
C3A Cr1 C4 C5 -127(2) . . . no
C4A Cr1 C4 C5 7.5(8) . . . no
C5A Cr1 C4 C5 -25.1(6) . . . no
As1 Cr1 C4 C5 154.9(6) 2_655 . . no
As1 Cr1 C2A C3 60.0(17) 2_655 . . no
As1 Cr1 C2A C3A -139.9(5) . . . no
C1 Cr1 C2A C3A -87.5(7) . . . no
C1A Cr1 C2A C3A -114.4(9) . . . no
C2 Cr1 C2A C3A -123.0(11) . . . no
C3 Cr1 C2A C3A 27.7(16) . . . no
C4 Cr1 C2A C3A -6.6(6) . . . no
C4A Cr1 C2A C3A -36.7(6) . . . no
C5 Cr1 C2A C3A -46.2(6) . . . no
C5A Cr1 C2A C3A -77.7(7) . . . no
As1 Cr1 C2A C3A 87.8(6) 2_655 . . no
As1 Cr1 C3A C4 104(2) 2_655 . . no
As1 Cr1 C3A C4A -5.4(11) . . . no
C1 Cr1 C3A C4A -48.8(7) . . . no
C1A Cr1 C3A C4A -78.9(7) . . . no
C2 Cr1 C3A C4A -91.3(7) . . . no
C2A Cr1 C3A C4A -117.3(9) . . . no
C3 Cr1 C5 C3A 25.7(5) . . . no
C2 Cr1 C4A C3A 65.4(7) . . . no
C2A Cr1 C4A C3A 37.0(6) . . . no
C3 Cr1 C4A C3A 23.9(6) . . . no
C4 Cr1 C4A C3A -12.6(7) . . . no
As1 Cr1 C5 C4 -166.4(5) . . . no
C1 Cr1 C5 C4 117.9(10) . . . no
C1A Cr1 C5 C4 92.9(7) . . . no
C2 Cr1 C5 C4 79.6(7) . . . no
C2A Cr1 C5 C4 51.3(6) . . . no
C3 Cr1 C5 C4 37.9(6) . . . no
C3A Cr1 C5 C4 12.2(6) . . . no
C4A Cr1 C5 C4 -24(3) . . . no
C5A Cr1 C5 C4 130.0(11) . . . no
As1 Cr1 C5 C4 -36.7(8) 2_655 . . no
As1 Cr1 C3A C5 148.1(5) 2_655 . . no
C1A Cr1 C5 C4A 117(3) . . . no
C2 Cr1 C5 C4A 104(3) . . . no
C3A Cr1 C1A C1 84.8(9) . . . no
C4 Cr1 C1A C1 74.4(9) . . . no
C4A Cr1 C1A C1 43.1(8) . . . no
C5 Cr1 C1A C1 34.3(8) . . . no
C5A Cr1 C1A C1 5.7(8) . . . no
As1 Cr1 C1A C1 157.8(7) 2_655 . . no
As1 Cr1 C1A C2 147.3(17) . . . no
C1 Cr1 C1A C2 -141(2) . . . no
C2A Cr1 C1A C2 -17.7(16) . . . no
C3 Cr1 C1A C2 -28.0(16) . . . no
C3A Cr1 C1A C2 -56.3(17) . . . no
C4 Cr1 C1A C2 -66.6(17) . . . no
C4A Cr1 C1A C2 -97.9(18) . . . no
C1A Cr1 C4A C3A 78.8(7) . . . no
C2 Cr1 C5A C5 110.5(10) . . . no
C2A Cr1 C5A C5 85.5(9) . . . no
C3 Cr1 C5A C5 72.7(8) . . . no
C3A Cr1 C5A C5 43.7(8) . . . no
C5 Cr1 C4A C3A 137(3) . . . no
As1 Cr1 C3 C2A 18(2) . . . no
C1 Cr1 C3 C2A 57.8(17) . . . no
C1A Cr1 C3 C2A 30.1(16) . . . no
C2 Cr1 C3 C2A 20.6(16) . . . no
C3A Cr1 C3 C2A 141(2) . . . no
C4 Cr1 C3 C2A 136.8(19) . . . no
C4A Cr1 C3 C2A 108.5(18) . . . no
C5 Cr1 C3 C2A 99.4(18) . . . no
C5A Cr1 C3 C2A 68.4(17) . . . no
As1 Cr1 C3 C2A -122.9(17) 2_655 . . no
As1 Cr1 C3 C3A -122.8(8) . . . no
C1 Cr1 C3 C3A -83.4(8) . . . no
C1A Cr1 C3 C3A -111.1(9) . . . no
C2 Cr1 C3 C3A -120.7(10) . . . no
C2A Cr1 C3 C3A -141(2) . . . no
C2 Cr1 C4A C5 -71(3) . . . no
C2A Cr1 C4A C5 -100(3) . . . no
C3 Cr1 C4A C5 -113(3) . . . no
C3A Cr1 C4A C5 -137(3) . . . no
C5 Cr1 C3A C4 -44(2) . . . no
C5A Cr1 C3A C4 -72(2) . . . no
As1 Cr1 C5 C3A -178.6(4) . . . no
C1 Cr1 C5 C3A 105.8(8) . . . no
C1A Cr1 C5 C3A 80.7(6) . . . no
C2 Cr1 C5 C3A 67.5(6) . . . no
C2A Cr1 C5 C3A 39.1(5) . . . no
As1 Cr1 C4A C3A 177.6(5) . . . no
C1 Cr1 C4A C3A 105.0(8) . . . no
C3A Cr1 C3 C2 120.7(10) . . . no
C4 Cr1 C3 C2 116.3(9) . . . no
C4 Cr1 C5A C5 32.1(8) . . . no
C4A Cr1 C5A C5 6.4(8) . . . no
C5A Cr1 C2A C2 45.3(8) . . . no
As1 Cr1 C3A C2A -103.3(6) 2_655 . . no
As1 Cr1 C3A C3 124.7(8) . . . no
C1 Cr1 C3A C3 81.3(8) . . . no
C1A Cr1 C3A C3 51.2(8) . . . no
C2 Cr1 C3A C3 38.8(7) . . . no
C2A Cr1 C3A C3 12.8(7) . . . no
C4 Cr1 C3A C3 165(3) . . . no
C4A Cr1 C3A C3 130.1(11) . . . no
C5 Cr1 C3A C3 121.4(10) . . . no
As1 Cr1 C5 C4A -142(3) . . . no
C1 Cr1 C5 C4A 142(3) . . . no
C2A Cr1 C5 C4A 76(3) . . . no
C3 Cr1 C5 C4A 62(3) . . . no
C3A Cr1 C5 C4A 36(3) . . . no
C4 Cr1 C5 C4A 24(3) . . . no
C5A Cr1 C5 C4A 154(3) . . . no
As1 Cr1 C5 C4A -13(3) 2_655 . . no
As1 Cr1 C5 C5A 63.6(8) . . . no
C1 Cr1 C5 C5A -12.0(7) . . . no
C4 Cr1 C4A C1 -117.6(10) . . . no
C5 Cr1 C4A C1 32(3) . . . no
As1 Cr1 C5A C5 -124.4(8) . . . no
C1 Cr1 C5A C5 137(2) . . . no
C1A Cr1 C5A C5 122.3(11) . . . no
As1 Cr1 C3 C2 -2.1(11) . . . no
C1 Cr1 C3 C2 37.3(6) . . . no
C1A Cr1 C3 C2 9.5(6) . . . no
C2A Cr1 C3 C2 -20.6(16) . . . no
C4A Cr1 C3 C2 87.9(7) . . . no
C5 Cr1 C3 C2 78.8(7) . . . no
C5A Cr1 C3 C2 47.9(6) . . . no
As1 Cr1 C3 C2 -143.5(5) 2_655 . . no
C3 Cr1 C3A C4 -165(3) . . . no
As1 Cr1 C2A C2 -149.2(8) 2_655 . . no
As1 Cr1 C2A C3 -167.6(15) . . . no
C1 Cr1 C2A C3 -115.3(18) . . . no
C1A Cr1 C2A C3 -142(2) . . . no
C2 Cr1 C2A C3 -151(2) . . . no
C3A Cr1 C2A C3 -27.7(16) . . . no
C4 Cr1 C2A C3 -34.3(16) . . . no
C5A Cr1 C3A C3 93.0(8) . . . no
As1 Cr1 C3A C3 -90.5(8) 2_655 . . no
As1 Cr1 C3A C4 -41(2) . . . no
C1 Cr1 C3A C4 -84(2) . . . no
C1A Cr1 C3A C4 -114(2) . . . no
C2 Cr1 C3A C4 -126(2) . . . no
C2A Cr1 C3A C4 -152(2) . . . no
As1 Cr1 C4A C1 72.6(6) . . . no
C4A Cr1 C3A C4 -35(2) . . . no
C4A Cr1 C5 C1 -142(3) . . . no
C5A Cr1 C5 C1 12.0(7) . . . no
As1 Cr1 C5 C1 -154.7(5) 2_655 . . no
C3A Cr1 C4A C1 -105.0(8) . . . no
C5A Cr1 C4A C1 11.5(6) . . . no
As1 Cr1 C4A C1 -159.1(4) 2_655 . . no
C5A Cr1 C2A C3 -105.5(18) . . . no
C4A Cr1 C2A C3 -64.4(17) . . . no
C5 Cr1 C2A C3 -73.9(17) . . . no
C2 Cr1 C5 C1 -38.3(6) . . . no
As1 Cr1 C5 C1 75.6(6) . . . no
C1A Cr1 C5 C1 -25.0(6) . . . no
C2 Cr1 C4A C1 -39.6(5) . . . no
C2A Cr1 C4A C1 -68.0(6) . . . no
C1A Cr1 C4A C1 -26.2(5) . . . no
C4 Cr1 C5 C1 -117.9(10) . . . no
C2A Cr1 C5 C1 -66.7(7) . . . no
C3 Cr1 C4A C1 -81.1(6) . . . no
C3A Cr1 C5 C1 -105.8(8) . . . no
C3 Cr1 C5 C1 -80.1(7) . . . no
C7 Cr2 C10 C9A -93.5(8) . . . no
C8A Cr2 C10 C9 -20.7(5) . . . no
As2 Cr2 C7 C6 5.2(10) . . . no
C6A Cr2 C7 C6 8.1(8) . . . no
C7A Cr2 C7 C6 -126.1(17) . . . no
C7 Cr2 C7A C8A 149.1(17) . . . no
C8 Cr2 C8A C9 141.7(18) . . . no
C6 Cr2 C10 C9A -128.6(11) . . . no
C6A Cr2 C10 C9A -118.2(9) . . . no
C9A Cr2 C10 C9 16.5(7) . . . no
C10A Cr2 C10 C9 -134(2) . . . no
As2 Cr2 C10 C9A 100.9(7) . . . no
C7A Cr2 C8A C9 121.5(11) . . . no
C9 Cr2 C10 C9A -16.5(7) . . . no
C8 Cr2 C7 C6A -121.6(10) . . . no
C8 Cr2 C7A C8A -12.1(7) . . . no
C9 Cr2 C7A C8A 25.5(6) . . . no
C10A Cr2 C7A C8A 79.0(6) . . . no
As2 Cr2 C7A C8A -115.8(5) 2_566 . . no
C6A Cr2 C8A C9 84.9(9) . . . no
C7 Cr2 C8A C9 112.5(10) . . . no
C6A Cr2 C10 C9 -101.7(7) . . . no
C7 Cr2 C10 C9 -77.0(6) . . . no
C7A Cr2 C10 C9 -62.3(6) . . . no
C9A Cr2 C8A C9 3.5(8) . . . no
C7A Cr2 C10 C9A -78.8(8) . . . no
C8 Cr2 C10 C9A -52.2(7) . . . no
C8A Cr2 C10 C9A -37.2(7) . . . no
As2 Cr2 C8A C9 -162.4(8) 2_566 . . no
As2 Cr2 C8A C9A -40.2(7) . . . no
C6 Cr2 C8A C9A 69.3(6) . . . no
C6A Cr2 C8A C9A 81.5(6) . . . no
C7 Cr2 C8A C9A 109.0(7) . . . no
C7A Cr2 C8A C9A 118.0(8) . . . no
C8 Cr2 C7 C6 -113.5(8) . . . no
C8A Cr2 C7 C6 -102.0(7) . . . no
C10 Cr2 C8A C9A 28.5(6) . . . no
C9 Cr2 C7 C6 -77.0(6) . . . no
C9A Cr2 C7 C6 -65.1(6) . . . no
C8 Cr2 C10 C9 -35.7(5) . . . no
C6 Cr2 C7A C7 -42.3(14) . . . no
C10 Cr2 C8A C9 32.0(8) . . . no
C10A Cr2 C8A C9 43.2(8) . . . no
As2 Cr2 C7A C8 -103.7(7) 2_566 . . no
C6 Cr2 C7A C8A 106.9(7) . . . no
C6A Cr2 C7A C8A 117.3(8) . . . no
C7A Cr2 C10 C6A 39.4(5) . . . no
C8 Cr2 C10 C6A 66.0(5) . . . no
C9A Cr2 C7A C8A 36.2(6) . . . no
C10 Cr2 C7A C8A 67.4(6) . . . no
As2 Cr2 C8A C9 -36.7(10) . . . no
C6 Cr2 C8A C9 72.8(9) . . . no
As2 Cr2 C10 C9 117.3(5) . . . no
C6 Cr2 C10 C9 -112.2(8) . . . no
C8A Cr2 C6 C7 54.1(6) . . . no
C9 Cr2 C6 C7 80.4(6) . . . no
C9A Cr2 C6 C7 94.8(7) . . . no
C10 Cr2 C6 C7 120.3(9) . . . no
As2 Cr2 C6 C7 -46.1(7) 2_566 . . no
As2 Cr2 C6 C7A 167.3(4) . . . no
C6A Cr2 C6 C7A -33.2(18) . . . no
C7 Cr2 C6 C7A -15.0(6) . . . no
As2 Cr2 C6A C6 24(2) . . . no
C7 Cr2 C6A C6 -155(2) . . . no
C7A Cr2 C6A C6 -139(2) . . . no
C8 Cr2 C6A C6 -116(2) . . . no
C8 Cr2 C8A C9A 138.3(16) . . . no
C9 Cr2 C8A C9A -3.5(8) . . . no
C9A Cr2 C6A C6 -60.9(19) . . . no
C10 Cr2 C6A C6 -33.5(18) . . . no
C10A Cr2 C8A C9A 39.7(6) . . . no
C10 Cr2 C7 C6 -35.1(6) . . . no
C10A Cr2 C7 C6 -24.5(6) . . . no
As2 Cr2 C7 C6 146.0(5) 2_566 . . no
As2 Cr2 C7 C6A -2.9(12) . . . no
C6 Cr2 C7 C6A -8.1(8) . . . no
C7A Cr2 C7 C6A -134.1(19) . . . no
As2 Cr2 C6 C10A 53.2(9) . . . no
C6A Cr2 C6 C10A -147(2) . . . no
C8A Cr2 C10 C6A 81.0(6) . . . no
C9 Cr2 C10 C6A 101.7(7) . . . no
C9A Cr2 C10 C6A 118.2(9) . . . no
C10A Cr2 C10 C6A -32.2(19) . . . no
C10 Cr2 C7 C6A -43.2(8) . . . no
C10A Cr2 C7 C6A -32.5(8) . . . no
As2 Cr2 C7 C6A 137.9(8) 2_566 . . no
As2 Cr2 C7 C7A 131.3(13) . . . no
C6 Cr2 C7 C7A 126.1(17) . . . no
C6A Cr2 C7 C7A 134.1(19) . . . no
C6A Cr2 C7A C7 -31.9(14) . . . no
C8 Cr2 C7A C7 -161.2(19) . . . no
C8A Cr2 C7A C7 -149.1(17) . . . no
C9 Cr2 C7A C7 -123.7(16) . . . no
C9A Cr2 C7A C7 -112.9(15) . . . no
C10 Cr2 C7A C7 -81.8(15) . . . no
C10A Cr2 C7A C7 -70.2(15) . . . no
As2 Cr2 C7A C7 95.1(15) 2_566 . . no
C6 Cr2 C7A C8 118.9(9) . . . no
C6A Cr2 C7A C8 129.3(10) . . . no
C7 Cr2 C7A C8 161.2(19) . . . no
C8A Cr2 C7A C8 12.1(7) . . . no
C9 Cr2 C7A C8 37.5(7) . . . no
C9A Cr2 C7A C8 48.3(7) . . . no
As2 Cr2 C6 C6A -159.5(18) . . . no
C7 Cr2 C6 C6A 18.2(17) . . . no
C10 Cr2 C7A C8 79.4(7) . . . no
C10A Cr2 C7A C8 91.0(8) . . . no
C6 Cr2 C10 C6A -10.5(6) . . . no
C7 Cr2 C10 C6A 24.7(5) . . . no
As2 Cr2 C6A C10A 179.5(5) 2_566 . . no
C8A Cr2 C9A C10 122.0(10) . . . no
C9 Cr2 C9A C10 128.5(19) . . . no
C10A Cr2 C9A C10 8.7(7) . . . no
As2 Cr2 C9A C10 147.2(6) 2_566 . . no
As2 Cr2 C9A C10A -94.7(5) . . . no
C6 Cr2 C9A C10A 24.4(6) . . . no
C6A Cr2 C9A C10A 36.0(6) . . . no
C7 Cr2 C9A C10A 63.8(6) . . . no
C7A Cr2 C9A C10A 76.9(6) . . . no
C8 Cr2 C9A C10A 100.8(7) . . . no
C8A Cr2 C9A C10A 113.4(8) . . . no
C9 Cr2 C9A C10A 119.8(17) . . . no
C10 Cr2 C9A C10A -8.7(7) . . . no
As2 Cr2 C9A C10A 138.5(5) 2_566 . . no
C8A Cr2 C8 C9 -25.1(13) . . . no
C9A Cr2 C8 C9 7.0(6) . . . no
C10 Cr2 C8 C9 36.8(6) . . . no
C10A Cr2 C8 C9 48.5(6) . . . no
As2 Cr2 C8 C9 -153.6(5) 2_566 . . no
C8A Cr2 C6A C6 -102(2) . . . no
C9 Cr2 C6A C6 -75.0(19) . . . no
C10 Cr2 C9 C9A 37.4(15) . . . no
C10A Cr2 C9 C9A 48.3(15) . . . no
As2 Cr2 C9 C9A -165.9(14) 2_566 . . no
As2 Cr2 C8A C9A -165.9(5) 2_566 . . no
C8A Cr2 C6 C10 -66.2(6) . . . no
C9 Cr2 C6 C10 -39.9(6) . . . no
C9A Cr2 C6 C10 -25.5(6) . . . no
C10A Cr2 C6 C10 8.8(8) . . . no
As2 Cr2 C6 C10 -166.4(5) 2_566 . . no
C9A Cr2 C9 C10 -37.4(15) . . . no
C10A Cr2 C9 C10 10.9(6) . . . no
C7 Cr2 C6 C10A -129.1(11) . . . no
C8A Cr2 C7 C6A -110.1(9) . . . no
C9 Cr2 C7 C6A -85.0(8) . . . no
C9A Cr2 C7 C6A -73.2(8) . . . no
C8 Cr2 C7A C6A -129.3(10) . . . no
C8A Cr2 C7A C6A -117.3(8) . . . no
C9 Cr2 C7A C6A -91.8(6) . . . no
C9A Cr2 C7A C6A -81.1(6) . . . no
C10 Cr2 C7A C6A -49.9(6) . . . no
C10A Cr2 C7A C6A -38.3(6) . . . no
As2 Cr2 C7A C6A 126.9(5) 2_566 . . no
C9A Cr2 C6A C7A 77.9(6) . . . no
C10 Cr2 C6A C7A 105.3(8) . . . no
C10A Cr2 C6A C7A 114.8(9) . . . no
C8 Cr2 C7 C7A 12.6(13) . . . no
C8A Cr2 C7 C7A 24.1(14) . . . no
C9 Cr2 C7 C7A 49.1(14) . . . no
C9A Cr2 C7 C7A 61.0(15) . . . no
C10 Cr2 C7 C7A 91.0(15) . . . no
C10A Cr2 C7 C7A 101.6(15) . . . no
As2 Cr2 C10A C6 -135.7(8) . . . no
C10A Cr2 C6A C10 9.5(6) . . . no
As2 Cr2 C10 C6 -130.5(6) . . . no
C6A Cr2 C10 C6 10.5(6) . . . no
C7 Cr2 C10 C6 35.1(6) . . . no
C7A Cr2 C10 C6 49.9(6) . . . no
C8 Cr2 C10 C6 76.4(6) . . . no
C7A Cr2 C6 C6A 33.2(18) . . . no
C8 Cr2 C6 C6A 57.1(19) . . . no
C8A Cr2 C6 C6A 72.3(19) . . . no
C9 Cr2 C6 C6A 99(2) . . . no
C9A Cr2 C6 C6A 113(2) . . . no
C10 Cr2 C6 C6A 139(2) . . . no
C10A Cr2 C6 C6A 147(2) . . . no
As2 Cr2 C6 C6A -28(2) 2_566 . . no
As2 Cr2 C6 C7 -177.7(5) . . . no
C6A Cr2 C6 C7 -18.2(17) . . . no
C7A Cr2 C6 C7 15.0(6) . . . no
C8 Cr2 C6 C7 39.0(5) . . . no
C9A Cr2 C8A C8 -138.3(16) . . . no
C10 Cr2 C8A C8 -109.8(14) . . . no
C10A Cr2 C8A C8 -98.6(14) . . . no
As2 Cr2 C8A C8 55.9(14) 2_566 . . no
C10A Cr2 C6 C7 129.1(11) . . . no
C6A Cr2 C8 C9 89.9(6) . . . no
C7 Cr2 C8 C9 117.0(7) . . . no
C7A Cr2 C8 C9 124.1(9) . . . no
C8 Cr2 C6 C7A 23.9(5) . . . no
C8A Cr2 C6 C7A 39.0(5) . . . no
C9 Cr2 C6 C7A 65.3(5) . . . no
C9A Cr2 C6 C7A 79.8(5) . . . no
C10 Cr2 C6 C7A 105.3(8) . . . no
C10A Cr2 C6 C7A 114.1(10) . . . no
C10A Cr2 C10 C9A -150(2) . . . no
As2 Cr2 C10 C10A -109(2) . . . no
C6 Cr2 C10 C10A 21.7(19) . . . no
C6A Cr2 C10 C10A 32.2(19) . . . no
C7 Cr2 C10 C10A 57(2) . . . no
C7A Cr2 C10 C10A 72(2) . . . no
C8 Cr2 C10 C10A 98(2) . . . no
C8A Cr2 C10 C10A 113(2) . . . no
C9 Cr2 C10 C10A 134(2) . . . no
C9A Cr2 C10 C10A 150(2) . . . no
C9 Cr2 C6A C7 79.9(8) . . . no
C9A Cr2 C6A C7 94.0(9) . . . no
C10 Cr2 C6A C7 121.4(10) . . . no
C10A Cr2 C6A C7 130.9(11) . . . no
C7A Cr2 C6 C10A -114.1(10) . . . no
C8 Cr2 C6 C10A -90.2(9) . . . no
C8A Cr2 C6 C10A -75.0(9) . . . no
C9 Cr2 C6 C10A -48.8(8) . . . no
C9A Cr2 C6 C10A -34.3(8) . . . no
C10 Cr2 C6 C10A -8.8(8) . . . no
As2 Cr2 C6 C10A -175.3(7) 2_566 . . no
As2 Cr2 C9 C10A 145.8(4) 2_566 . . no
C6 Cr2 C8 C9 78.3(6) . . . no
As2 Cr2 C9A C8A 151.9(5) . . . no
C6 Cr2 C9A C8A -89.0(7) . . . no
As2 Cr2 C6A C7A -65.7(6) 2_566 . . no
As2 Cr2 C6A C10 57.1(6) . . . no
C6 Cr2 C6A C10 33.5(18) . . . no
C7 Cr2 C6A C10 -121.4(10) . . . no
C7A Cr2 C6A C10 -105.3(8) . . . no
C8 Cr2 C6A C10 -82.8(6) . . . no
C8A Cr2 C6A C10 -68.3(5) . . . no
As2 Cr2 C6A C10 -171.0(4) 2_566 . . no
As2 Cr2 C6A C10A 47.6(7) . . . no
C6 Cr2 C6A C10A 23.9(18) . . . no
C7 Cr2 C6A C10A -130.9(11) . . . no
C7A Cr2 C6A C10A -114.8(9) . . . no
C8 Cr2 C6A C10A -92.3(7) . . . no
C8A Cr2 C6A C10A -77.8(7) . . . no
C9 Cr2 C6A C10A -51.0(6) . . . no
C9A Cr2 C6A C10A -36.9(6) . . . no
C10 Cr2 C6A C10A -9.5(6) . . . no
C7A Cr2 C9A C10 85.5(8) . . . no
C8 Cr2 C9A C10 109.4(9) . . . no
C6A Cr2 C8 C8A 115.0(14) . . . no
C7 Cr2 C8 C8A 142.1(15) . . . no
C7A Cr2 C8 C8A 149.2(16) . . . no
C9 Cr2 C8 C8A 25.1(13) . . . no
C9A Cr2 C8 C8A 32.1(13) . . . no
C10 Cr2 C8 C8A 62.0(13) . . . no
C10A Cr2 C8 C8A 73.7(13) . . . no
As2 Cr2 C8 C8A -128.4(13) 2_566 . . no
As2 Cr2 C8 C9 -23.0(7) . . . no
C9 Cr2 C6A C7A 63.8(6) . . . no
C7A Cr2 C9 C8A -39.6(8) . . . no
C8 Cr2 C9 C8A -14.9(8) . . . no
C9A Cr2 C9 C8A -171(2) . . . no
C10A Cr2 C9 C8A -122.2(10) . . . no
As2 Cr2 C9 C8A 23.6(10) 2_566 . . no
As2 Cr2 C9 C9A -37.2(16) . . . no
C6 Cr2 C9 C9A 76.7(16) . . . no
C6A Cr2 C9 C9A 89.2(16) . . . no
C7 Cr2 C9 C9A 118.4(16) . . . no
C7A Cr2 C9 C9A 130.9(17) . . . no
C8 Cr2 C9 C9A 155.6(18) . . . no
C8A Cr2 C9 C9A 171(2) . . . no
As2 Cr2 C9 C10 -74.7(6) . . . no
C6 Cr2 C9 C10 39.2(6) . . . no
C6A Cr2 C9 C10 51.8(6) . . . no
C7 Cr2 C9 C10 81.0(6) . . . no
C7A Cr2 C9 C10 93.5(6) . . . no
C8 Cr2 C9 C10 118.2(8) . . . no
C8A Cr2 C9 C10 133.1(11) . . . no
C8A Cr2 C7A C6 -106.9(7) . . . no
As2 Cr2 C9 C10 156.7(5) 2_566 . . no
As2 Cr2 C9 C10A -85.5(5) . . . no
C6 Cr2 C9 C10A 28.4(5) . . . no
C6A Cr2 C9 C10A 40.9(5) . . . no
C7 Cr2 C9 C10A 70.1(5) . . . no
C7A Cr2 C9 C10A 82.6(6) . . . no
C8 Cr2 C9 C10A 107.3(7) . . . no
C8A Cr2 C9 C10A 122.2(10) . . . no
C9A Cr2 C9 C10A -48.3(15) . . . no
C10 Cr2 C9 C10A -10.9(6) . . . no
C6A Cr2 C9 C8A -81.3(9) . . . no
C7 Cr2 C9 C8A -52.2(8) . . . no
C10 Cr2 C10A C6A 141(2) . . . no
As2 Cr2 C10A C6A -1.1(11) 2_566 . . no
As2 Cr2 C10A C9 111.4(4) . . . no
C6A Cr2 C9A C8A -77.4(6) . . . no
C7 Cr2 C9A C8A -49.6(6) . . . no
C7A Cr2 C9A C8A -36.5(6) . . . no
C8 Cr2 C9A C8A -12.6(5) . . . no
C9 Cr2 C9A C8A 6.4(14) . . . no
C10 Cr2 C9A C8A -122.0(10) . . . no
C9 Cr2 C6A C10 -41.5(5) . . . no
C9A Cr2 C6A C10 -27.4(5) . . . no
C7A Cr2 C9A C9 -43.0(15) . . . no
As2 Cr2 C8A C7A -158.2(4) . . . no
C6 Cr2 C8A C7A -48.8(6) . . . no
C6A Cr2 C8A C7A -36.6(5) . . . no
C8A Cr2 C10 C6 91.4(7) . . . no
C9 Cr2 C10 C6 112.2(8) . . . no
C9A Cr2 C10 C6 128.6(11) . . . no
C10A Cr2 C10 C6 -21.7(19) . . . no
As2 Cr2 C10 C6A -141.0(4) . . . no
As2 Cr2 C8A C7A 76.1(6) 2_566 . . no
As2 Cr2 C8A C8 -178.5(11) . . . no
C6 Cr2 C8A C8 -69.0(13) . . . no
C6A Cr2 C8A C8 -56.8(13) . . . no
C7 Cr2 C8A C8 -29.2(12) . . . no
C7A Cr2 C8A C8 -20.2(11) . . . no
C9 Cr2 C8A C8 -141.7(18) . . . no
As2 Cr2 C9 C8A 152.3(8) . . . no
C6 Cr2 C9 C8A -93.9(9) . . . no
C8A Cr2 C6A C7A 37.0(6) . . . no
C9 Cr2 C10A C6A 102.7(7) . . . no
C9A Cr2 C10A C6A 118.2(9) . . . no
C6 Cr2 C6A C7 155(2) . . . no
C7A Cr2 C6A C7 16.1(7) . . . no
C10 Cr2 C9 C8A -133.1(11) . . . no
C7 Cr2 C10A C9 -79.7(5) . . . no
C7A Cr2 C10A C9 -64.8(5) . . . no
C8 Cr2 C10A C9 -38.3(4) . . . no
C8A Cr2 C10A C9 -22.9(5) . . . no
C9A Cr2 C10A C9 15.5(5) . . . no
C10 Cr2 C10A C9 37.7(19) . . . no
As2 Cr2 C10A C9 -103.8(7) 2_566 . . no
As2 Cr2 C6 C7A -61.2(6) 2_566 . . no
As2 Cr2 C6 C10 62.0(7) . . . no
C10A Cr2 C6A C6 -23.9(18) . . . no
As2 Cr2 C6A C6 155.6(18) 2_566 . . no
As2 Cr2 C6A C7 178.5(6) . . . no
C10 Cr2 C9A C9 -128.5(19) . . . no
C10A Cr2 C9A C9 -119.8(17) . . . no
C8 Cr2 C6A C7 38.6(7) . . . no
C8A Cr2 C6A C7 53.1(8) . . . no
C6A Cr2 C7A C6 10.4(6) . . . no
C9 Cr2 C7A C6 -81.4(6) . . . no
C9A Cr2 C7A C6 -70.7(5) . . . no
C10 Cr2 C7A C6 -39.5(5) . . . no
As2 Cr2 C6A C7 -49.6(9) 2_566 . . no
As2 Cr2 C6A C7A 162.4(4) . . . no
C6 Cr2 C6A C7A 139(2) . . . no
C7 Cr2 C6A C7A -16.1(7) . . . no
C8 Cr2 C6A C7A 22.5(5) . . . no
C8A Cr2 C10A C6A 79.9(7) . . . no
C9A Cr2 C10A C10 -22.3(19) . . . no
C9 Cr2 C10A C10 -37.7(19) . . . no
C7A Cr2 C10A C9A -80.3(6) . . . no
As2 Cr2 C9A C9 18.7(18) 2_566 . . no
As2 Cr2 C9A C10 -86.0(7) . . . no
C6 Cr2 C10A C9 -112.9(10) . . . no
C6A Cr2 C10A C9 -102.7(7) . . . no
C7 Cr2 C9A C10 72.4(8) . . . no
As2 Cr2 C8 C8A 2.1(15) . . . no
As2 Cr2 C8 C7 -140.0(5) . . . no
C6 Cr2 C8 C7 -38.7(6) . . . no
C10A Cr2 C9A C8A -113.4(8) . . . no
As2 Cr2 C9A C8A 25.1(8) 2_566 . . no
As2 Cr2 C7 C7A -87.9(15) 2_566 . . no
C8 Cr2 C9A C9 -19.1(14) . . . no
C8A Cr2 C9A C9 -6.4(14) . . . no
C7 Cr2 C10A C9A -95.2(6) . . . no
C10 Cr2 C10A C6 151(2) . . . no
C8 Cr2 C10A C9A -53.8(6) . . . no
C8A Cr2 C10A C9A -38.3(6) . . . no
C6 Cr2 C9A C10 33.1(8) . . . no
C6A Cr2 C9A C10 44.7(7) . . . no
As2 Cr2 C10A C9A -119.3(7) 2_566 . . no
C9A Cr2 C8A C7A -118.0(8) . . . no
C6 Cr2 C8 C8A 103.4(14) . . . no
C9A Cr2 C9 C8 -155.6(18) . . . no
C10 Cr2 C9 C8 -118.2(8) . . . no
C10A Cr2 C9 C8 -107.3(7) . . . no
As2 Cr2 C9 C8 38.5(7) 2_566 . . no
C8 Cr2 C10A C6A 64.4(6) . . . no
As2 Cr2 C10A C10 -141.6(18) 2_566 . . no
C8A Cr2 C10A C10 -61(2) . . . no
As2 Cr2 C7 C8 118.7(6) . . . no
C6 Cr2 C7 C8 113.5(8) . . . no
C6A Cr2 C7 C8 121.6(10) . . . no
C9 Cr2 C10A C9A -15.5(5) . . . no
C10 Cr2 C10A C9A 22.3(19) . . . no
C8 Cr2 C8A C7A 20.2(11) . . . no
C9 Cr2 C8A C7A -121.5(11) . . . no
C10 Cr2 C8A C7A -89.6(6) . . . no
C7 Cr2 C7A C6 42.3(14) . . . no
C8 Cr2 C7A C6 -118.9(9) . . . no
C10A Cr2 C7A C6 -27.9(5) . . . no
C6A Cr2 C8 C7 -27.1(5) . . . no
As2 Cr2 C10A C9A 95.9(5) . . . no
C6 Cr2 C10A C9A -128.4(11) . . . no
C8A Cr2 C8 C7 -142.1(15) . . . no
As2 Cr2 C10A C6 9.1(13) 2_566 . . no
C9A Cr2 C10A C6 128.4(11) . . . no
As2 Cr2 C9A C9 145.5(15) . . . no
C7A Cr2 C7 C8 -12.6(13) . . . no
C7 Cr2 C8A C7A -9.0(5) . . . no
C7A Cr2 C6 C10 -105.3(8) . . . no
C8 Cr2 C6 C10 -81.4(6) . . . no
As2 Cr2 C9 C8 167.1(4) . . . no
C6 Cr2 C9 C8 -79.0(6) . . . no
C10A Cr2 C8A C7A -78.3(6) . . . no
C7A Cr2 C9 C8 -24.7(5) . . . no
As2 Cr2 C7A C6 137.3(4) 2_566 . . no
C6 Cr2 C7A C6A -10.4(6) . . . no
C7 Cr2 C7A C6A 31.9(14) . . . no
C7A Cr2 C10A C6A 37.9(6) . . . no
C8 Cr2 C10A C10 -76(2) . . . no
C6A Cr2 C10A C10 -141(2) . . . no
As2 Cr2 C10A C6A -145.9(5) . . . no
C6A Cr2 C6 C10 -139(2) . . . no
C7 Cr2 C6 C10 -120.3(9) . . . no
C6A Cr2 C9A C9 -83.8(16) . . . no
C7 Cr2 C9A C9 -56.0(15) . . . no
C9 Cr2 C7 C8 36.5(5) . . . no
C6 Cr2 C8 C7A -45.8(7) . . . no
C6A Cr2 C8 C7A -34.2(7) . . . no
C6A Cr2 C9 C8 -66.4(5) . . . no
C8A Cr2 C9 C8 14.9(8) . . . no
As2 Cr2 C8 C7A 82.4(7) 2_566 . . no
C7A Cr2 C8 C7 7.1(7) . . . no
C7A Cr2 C10A C10 -103(2) . . . no
C10A Cr2 C8 C7A -75.5(7) . . . no
C6 Cr2 C10A C6A -10.2(8) . . . no
C6 Cr2 C10A C10 -151(2) . . . no
C9 Cr2 C10A C6 112.9(10) . . . no
C6 Cr2 C9A C9 -95.4(16) . . . no
C9A Cr2 C8 C7A -117.1(8) . . . no
C6A Cr2 C10A C9A -118.2(9) . . . no
C8A Cr2 C7 C8 11.5(5) . . . no
As2 Cr2 C8 C7A -147.1(6) . . . no
C10A Cr2 C8 C7 -68.4(6) . . . no
C6A Cr2 C10A C6 10.2(8) . . . no
C7 Cr2 C9 C8 -37.3(5) . . . no
C8A Cr2 C10A C6 90.1(9) . . . no
C7 Cr2 C10A C6A 23.1(6) . . . no
C10 Cr2 C8 C7A -87.2(8) . . . no
C10 Cr2 C7 C8 78.4(6) . . . no
As2 Cr2 C10A C10 74(2) . . . no
C10A Cr2 C7 C8 89.1(6) . . . no
As2 Cr2 C7 C8 -100.5(5) 2_566 . . no
C7 Cr2 C8 C7A -7.1(7) . . . no
C8A Cr2 C8 C7A -149.2(16) . . . no
C7 Cr2 C10A C10 -117(2) . . . no
C9A Cr2 C8 C7 -110.0(7) . . . no
C10 Cr2 C8 C7 -80.1(6) . . . no
C9A Cr2 C7 C8 48.4(5) . . . no
C7 Cr2 C10A C6 33.2(8) . . . no
C8 Cr2 C10A C6 74.6(8) . . . no
C9 Cr2 C8 C7 -117.0(7) . . . no
As2 Cr2 C8 C7 89.5(5) 2_566 . . no
C7A Cr2 C10A C6 48.1(8) . . . no
C9 Cr2 C8 C7A -124.1(9) . . . no
C5A C1 C2 C1A 178(5) . . . no
C4A C1 C1A C2 1(3) . . . no
C4A C1 C1A Cr1 -63.2(8) . . . no
C5A C1 C2 Cr1 -68(4) . . . no
C5 C1 C2 C3 -3.9(12) . . . no
C2 C1 C5A Cr1 63(4) . . . no
C2 C1 C1A C5A 3(9) . . . no
C4A C1 C1A C2A -2.7(15) . . . no
C5A C1 C4A C5 0(5) . . . no
C4A C1 C1A C5A 3(7) . . . no
C5 C1 C2 C5A 2(4) . . . no
C2 C1 C5A C1A -1(4) . . . no
C4A C1 C5A C5 0.1(12) . . . no
C5 C1 C1A Cr1 -63.4(11) . . . no
C1A C1 C5A C5 4(9) . . . no
C5 C1 C2 C2A -4.4(16) . . . no
C1A C1 C5A C4A 4(9) . . . no
Cr1 C1 C5A C1A -64(7) . . . no
C5A C1 C5 C4 -179(3) . . . no
C5A C1 C5 Cr1 -115(3) . . . no
C2 C1 C1A C2A -3(2) . . . no
C5 C1 C5A Cr1 60(3) . . . no
C5A C1 C4A C4 -178(3) . . . no
C4A C1 C5A Cr1 60(2) . . . no
C4A C1 C5A C1A -4(9) . . . no
C5 C1 C5A C1A -4(9) . . . no
C5A C1 C2 C2A -6(5) . . . no
C2 C1 C5A C4A 3(5) . . . no
C2 C1 C1A Cr1 -64(3) . . . no
C5 C1 C4A C5A 0(5) . . . no
C5 C1 C2 C1A -180(3) . . . no
C1A C1 C5A C2 1(4) . . . no
C1A C1 C5A Cr1 64(7) . . . no
Cr1 C1 C5A C2 -63(4) . . . no
C4A C1 C5 C5A -180(6) . . . no
C5A C1 C5 C3A -179(3) . . . no
C5A C1 C4A C3A -179(3) . . . no
C2 C1 C5A C5 3(6) . . . no
C1A C1 C4A Cr1 68.5(10) . . . no
C1A C1 C4A C5 -179(5) . . . no
C1A C1 C4A C5A -179(3) . . . no
C5 C1 C5A C2 -3(6) . . . no
C5 C1 C5A C4A -0.1(12) . . . no
Cr1 C1 C1A C5A 66(7) . . . no
C5 C1 C1A C2 0(4) . . . no
C5 C1 C4A C4 -178(5) . . . no
C5 C1 C2 Cr1 -66.4(8) . . . no
C5 C1 C4A C3A -179(5) . . . no
C5A C1 C5 C4A 180(6) . . . no
Cr1 C1 C5A C4A -60(2) . . . no
C4A C1 C5 C4 2(4) . . . no
C4A C1 C2 Cr1 -66.2(6) . . . no
C5 C1 C1A C5A 3(6) . . . no
Cr1 C1 C4A C4 -65.4(10) . . . no
Cr1 C1 C4A C5 113(5) . . . no
C1A C1 C4A C3A 2.6(13) . . . no
C1A C1 C4A C4 3.1(16) . . . no
C4A C1 C5A C2 -3(5) . . . no
Cr1 C1 C5 C3A -63.8(6) . . . no
C2 C1 C4A C3A 2.7(10) . . . no
C5A C1 C2 C3 -6(4) . . . no
C5A C1 C4A Cr1 -113(3) . . . no
Cr1 C1 C4A C3A -66.0(7) . . . no
C4A C1 C2 C2A -4.2(14) . . . no
Cr1 C1 C5 C5A 115(3) . . . no
Cr1 C1 C5A C5 -60(3) . . . no
C2 C1 C4A C5 -179(5) . . . no
C1A C1 C2 C5A -178(5) . . . no
C4A C1 C5 C3A 1(4) . . . no
C5A C1 C1A Cr1 -66(7) . . . no
C5A C1 C1A C2 -3(9) . . . no
Cr1 C1 C4A C5A 113(3) . . . no
C1A C1 C5 C4A 1(5) . . . no
C2 C1 C4A C5A -178(3) . . . no
C2 C1 C4A Cr1 68.6(7) . . . no
Cr1 C1 C2 C1A -113(3) . . . no
C5 C1 C1A C2A -2.8(17) . . . no
Cr1 C1 C1A C2 64(3) . . . no
Cr1 C1 C5 C4A -65(5) . . . no
C5 C1 C4A Cr1 -113(5) . . . no
C1A C1 C5 C4 2.8(17) . . . no
C1A C1 C2 C2A 175(4) . . . no
C1A C1 C2 C3 176(3) . . . no
C2 C1 C5 C3A 2.5(11) . . . no
Cr1 C1 C2 C2A 62.0(11) . . . no
Cr1 C1 C5 C4 -63.4(9) . . . no
C1A C1 C5 Cr1 66.2(12) . . . no
C4A C1 C2 C1A -180(3) . . . no
C2 C1 C4A C4 3.2(13) . . . no
C2 C1 C5 Cr1 66.3(8) . . . no
C4A C1 C5 Cr1 65(5) . . . no
Cr1 C1 C1A C2A 60.6(9) . . . no
C5A C1 C1A C2A -6(8) . . . no
C4A C1 C2 C5A 2(4) . . . no
C1A C1 C5 C5A -178(4) . . . no
C1A C1 C5 C3A 2.5(15) . . . no
C2 C1 C5 C5A -178(4) . . . no
C1A C1 C2 Cr1 113(3) . . . no
C2 C1 C5 C4 2.9(13) . . . no
C4A C1 C2 C3 -3.7(11) . . . no
Cr1 C1 C2 C5A 68(4) . . . no
C2 C1 C5 C4A 1(5) . . . no
Cr1 C1 C2 C3 62.5(7) . . . no
Cr1 C1A C2A C3A 64.2(7) . . . no
Cr1 C1A C2A C2 -124(4) . . . no
C1 C1A C2A C3 0(3) . . . no
Cr1 C1A C2A C3 62(3) . . . no
C5A C1A C2 C1 -0.3(12) . . . no
C1 C1A C2A C2 174(5) . . . no
C1 C1A C2 C3 -6(5) . . . no
C1 C1A C2A C3A 1.7(14) . . . no
C2 C1A C2A Cr1 124(4) . . . no
C2A C1A C2 C3 2.0(19) . . . no
C1 C1A C2 C2A -8(6) . . . no
Cr1 C1A C2 C3 55(2) . . . no
C1 C1A C2A Cr1 -62.5(10) . . . no
Cr1 C1A C5A C5 -64.5(11) . . . no
C5A C1A C2A C3 -1(3) . . . no
C5A C1A C2A C3A 1.1(12) . . . no
C2 C1A C2A C3A -172(4) . . . no
Cr1 C1A C5A C1 112(7) . . . no
C5A C1A C2A C2 173(5) . . . no
Cr1 C1A C2 C5A 60.8(19) . . . no
Cr1 C1A C2 C2A 53(4) . . . no
C1 C1A C5A C2 -178(8) . . . no
C5A C1A C2 C3 -6(4) . . . no
C5A C1A C2 Cr1 -60.8(19) . . . no
C2A C1A C2 C1 8(6) . . . no
C1 C1A C2 Cr1 -60(2) . . . no
C2 C1A C5A C1 178(8) . . . no
C2 C1A C5A Cr1 66(2) . . . no
C2 C1A C5A C4A 1(3) . . . no
C2 C1A C2A C3 -174(5) . . . no
C2A C1A C5A C5 -2.1(15) . . . no
C2A C1A C5A C1 175(7) . . . no
C5A C1A C2A Cr1 -63.1(7) . . . no
C2A C1A C2 Cr1 -53(4) . . . no
C1 C1A C5A Cr1 -112(7) . . . no
C1 C1A C5A C4A -177(8) . . . no
Cr1 C1A C2 C1 60(2) . . . no
Cr1 C1A C5A C2 -66(2) . . . no
C2A C1A C5A C4A -2.0(12) . . . no
C2A C1A C2 C5A 8(6) . . . no
C5A C1A C2 C2A -8(6) . . . no
C1 C1A C5A C5 -177(8) . . . no
C1 C1A C2 C5A 0.3(12) . . . no
C2A C1A C5A Cr1 62.4(7) . . . no
C2A C1A C5A C2 -3(2) . . . no
C2 C1A C5A C5 1(3) . . . no
Cr1 C1A C5A C4A -64.4(8) . . . no
Cr1 C2 C3 C4 65.2(7) . . . no
C1 C2 C3 C2A -178(4) . . . no
C2A C2 C5A Cr1 65.1(10) . . . no
C1 C2 C3 Cr1 -61.8(7) . . . no
C1A C2 C5A C4A -179(3) . . . no
Cr1 C2 C3 C3A 65.7(10) . . . no
Cr1 C2 C3 C2A -116(4) . . . no
C2A C2 C5A C5 -3.6(15) . . . no
C2A C2 C5A C1 174(4) . . . no
C2A C2 C5A C1A 175(3) . . . no
C3 C2 C5A Cr1 65.4(6) . . . no
C1 C2 C5A Cr1 -109(4) . . . no
C1A C2 C5A C1 -1(4) . . . no
C1 C2 C5A C4A -178(5) . . . no
C2A C2 C5A C4A -3.5(13) . . . no
Cr1 C2 C5A C1A 110(3) . . . no
C1 C2 C3 C3A 3.9(14) . . . no
C1 C2 C2A C3 3(4) . . . no
C5A C2 C2A C1A -5(4) . . . no
C3 C2 C5A C1 175(4) . . . no
C3 C2 C5A C1A 176(3) . . . no
C1A C2 C3 C2A -174(5) . . . no
C1A C2 C3 C4 7(3) . . . no
C1A C2 C5A C5 -179(3) . . . no
C2A C2 C3 Cr1 116(4) . . . no
C5A C2 C2A C3 2(4) . . . no
C1A C2 C5A Cr1 -110(3) . . . no
C1 C2 C2A C1A -5(4) . . . no
C1 C2 C5A C1A 1(4) . . . no
C1A C2 C3 C3A 7(3) . . . no
C5A C2 C3 C4 2.6(10) . . . no
C5A C2 C2A C3A 2.9(15) . . . no
C3 C2 C5A C5 -3.2(12) . . . no
C3 C2 C2A C3A 1(3) . . . no
C3 C2 C2A C1A -7(7) . . . no
C1 C2 C2A C3A 3.7(17) . . . no
Cr1 C2 C5A C1 109(4) . . . no
Cr1 C2 C5A C4A -68.6(7) . . . no
C5A C2 C3 C3A 3.1(13) . . . no
C5A C2 C3 C2A -178(4) . . . no
C3 C2 C5A C4A -3.1(10) . . . no
C5A C2 C3 Cr1 -62.6(5) . . . no
C5A C2 C2A Cr1 -59.8(7) . . . no
Cr1 C2 C5A C5 -68.7(9) . . . no
C1 C2 C2A Cr1 -58.9(10) . . . no
C1A C2 C3 Cr1 -59(3) . . . no
Cr1 C2 C2A C3 62(4) . . . no
C3 C2 C2A Cr1 -62(4) . . . no
C2A C2 C3 C4 -179(4) . . . no
C2A C2 C3 C3A -179(4) . . . no
C1A C2 C2A Cr1 -54(4) . . . no
C1 C2 C3 C4 3.4(12) . . . no
Cr1 C2 C2A C3A 62.6(9) . . . no
C1A C2 C2A C3 7(7) . . . no
C1A C2 C2A C3A 8(5) . . . no
C1 C2 C5A C5 -178(5) . . . no
Cr1 C2 C2A C1A 54(4) . . . no
C3 C2A C3A C5 177(3) . . . no
C1A C2A C3A C4A 0.3(12) . . . no
Cr1 C2A C3A C4A 65.5(8) . . . no
C3 C2A C3A Cr1 112(3) . . . no
C2 C2A C3A C5 -1.6(14) . . . no
C1A C2A C3A C5 -0.1(11) . . . no
C3A C2A C3 C2 -2(6) . . . no
Cr1 C2A C3A C3 -112(3) . . . no
C3 C2A C3A C4 176(6) . . . no
C3A C2A C3 C4 -0.7(12) . . . no
C3A C2A C3 Cr1 -62(3) . . . no
C2 C2A C3A C3 -179(4) . . . no
C1A C2A C3A Cr1 -65.2(7) . . . no
C1A C2A C3A C3 -177(3) . . . no
C3 C2A C3A C4A 178(3) . . . no
C1A C2A C3A C4 -1(5) . . . no
Cr1 C2A C3A C4 64(5) . . . no
C2 C2A C3 C4 1(5) . . . no
C1A C2A C3 C4 3(4) . . . no
C1A C2A C3 C3A 4(5) . . . no
Cr1 C2A C3 C3A 62(3) . . . no
C2 C2A C3A C4 -2(5) . . . no
C2 C2A C3 C3A 2(6) . . . no
Cr1 C2A C3A C5 65.1(6) . . . no
C2 C2A C3A Cr1 -66.8(11) . . . no
Cr1 C2A C3 C4 61(2) . . . no
C2 C2A C3 Cr1 -60(4) . . . no
C1A C2A C3 C2 1.8(17) . . . no
C2 C2A C3A C4A -1.2(16) . . . no
C1A C2A C3 Cr1 -58(2) . . . no
Cr1 C2A C3 C2 60(4) . . . no
C2 C3 C4 C5 -1.7(12) . . . no
C2 C3 C3A C4A -1.9(18) . . . no
C2 C3 C3A Cr1 -63.9(9) . . . no
C2 C3 C3A C2A 1(2) . . . no
C4 C3 C3A C2A 6(10) . . . no
C2 C3 C4 Cr1 -64.9(7) . . . no
C2A C3 C3A C5 -3(3) . . . no
C2 C3 C3A C5 -2.2(15) . . . no
C2A C3 C3A Cr1 -65(3) . . . no
Cr1 C3 C3A C4A 62.0(11) . . . no
Cr1 C3 C3A C2A 65(3) . . . no
C3A C3 C4 Cr1 120(9) . . . no
C4 C3 C3A C5 3(8) . . . no
C2A C3 C3A C4A -3(4) . . . no
Cr1 C3 C4 C3A -120(9) . . . no
Cr1 C3 C3A C5 61.7(9) . . . no
C2A C3 C4 Cr1 -65(3) . . . no
C2A C3 C4 C3A 174(10) . . . no
Cr1 C3 C4 C5 63.2(8) . . . no
C4 C3 C3A Cr1 -59(9) . . . no
Cr1 C3 C4 C4A 63.7(11) . . . no
C3A C3 C4 C5 -177(9) . . . no
C2 C3 C4 C3A 175(9) . . . no
C3A C3 C4 C4A -176(9) . . . no
C2 C3 C4 C4A -1.2(15) . . . no
C2A C3 C4 C4A -2(3) . . . no
C4 C3 C3A C4A 3(8) . . . no
C2A C3 C4 C5 -2(3) . . . no
C4A C3A C5 C4 3(5) . . . no
C4A C3A C5 C1 -179(5) . . . no
C3 C3A C4A Cr1 -63.9(12) . . . no
C4 C3A C4A C5A 178(3) . . . no
C4 C3A C4A Cr1 115(3) . . . no
Cr1 C3A C4A C5 62(4) . . . no
C4 C3A C4A C5 177(5) . . . no
C4 C3A C5 C4A -3(5) . . . no
C4A C3A C5 C5A -179(5) . . . no
Cr1 C3A C4A C5A 63.0(8) . . . no
C4 C3A C4A C1 178(3) . . . no
C3 C3A C4A C5A -0.9(17) . . . no
C2A C3A C4A C5A -1.5(13) . . . no
C2A C3A C4 C3 -3(5) . . . no
C4 C3A C5 Cr1 112(3) . . . no
C4 C3A C5 C1 178(3) . . . no
C4 C3A C5 C5A 178(3) . . . no
C5 C3A C4A Cr1 -62(4) . . . no
C2A C3A C4 Cr1 -60(4) . . . no
C5 C3A C4A C1 1(4) . . . no
C2A C3A C4A C5 -2(4) . . . no
Cr1 C3A C4 C3 57(9) . . . no
Cr1 C3A C4 C4A 61(2) . . . no
Cr1 C3A C4 C5 60.6(18) . . . no
C4A C3A C5 Cr1 115(4) . . . no
Cr1 C3A C5 C4A -115(4) . . . no
C2A C3A C5 C4 -179(3) . . . no
Cr1 C3A C5 C5A 65.9(10) . . . no
C3 C3A C4A C4 -178(4) . . . no
C2A C3A C4 C4A 2(7) . . . no
C2A C3A C4 C5 1(6) . . . no
Cr1 C3A C5 C4 -112(3) . . . no
C5 C3A C4A C5A 1(4) . . . no
C3 C3A C5 C4 -179(3) . . . no
C3 C3A C4A C5 -2(5) . . . no
C4A C3A C4 C5 -0.7(12) . . . no
C2A C3A C4A C4 -179(4) . . . no
C2A C3A C4A Cr1 -64.6(8) . . . no
C3 C3A C5 C5A -0.5(17) . . . no
C3 C3A C5 C4A 179(4) . . . no
C4A C3A C4 C3 -5(11) . . . no
C4A C3A C4 Cr1 -61(2) . . . no
C3 C3A C5 Cr1 -66.4(10) . . . no
C5 C3A C4 Cr1 -60.6(18) . . . no
C3 C3A C4A C1 -0.6(15) . . . no
C2A C3A C5 Cr1 -67.1(7) . . . no
C5 C3A C4A C4 -177(5) . . . no
C3 C3A C5 C1 -0.3(14) . . . no
Cr1 C3A C4A C1 63.3(6) . . . no
C2A C3A C4A C1 -1.3(11) . . . no
Cr1 C3A C5 C1 66.1(7) . . . no
C2A C3A C5 C1 -1.0(11) . . . no
Cr1 C3A C4A C4 -115(3) . . . no
C5 C3A C4 C3 -4(10) . . . no
C5 C3A C4 C4A 0.7(12) . . . no
C2A C3A C5 C4A 178(4) . . . no
C2A C3A C5 C5A -1.2(13) . . . no
C3 C4 C5 Cr1 -62.7(7) . . . no
C3A C4 C5 Cr1 -64(3) . . . no
Cr1 C4 C5 C5A 61.6(13) . . . no
C5 C4 C4A C5A 1(5) . . . no
C5 C4 C4A C3A 4(7) . . . no
Cr1 C4 C5 C4A -120(6) . . . no
C3A C4 C4A C1 -2(3) . . . no
Cr1 C4 C5 C3A 64(3) . . . no
C4A C4 C5 C3A -176(6) . . . no
C3 C4 C5 C4A 177(6) . . . no
C3A C4 C5 C5A -2(3) . . . no
C4A C4 C5 C5A -178(6) . . . no
C5 C4 C4A C1 2(5) . . . no
C3A C4 C5 C4A 176(6) . . . no
C3 C4 C4A C3A 1(3) . . . no
C3A C4 C4A C5 -4(7) . . . no
Cr1 C4 C4A C5A 59.1(11) . . . no
C3 C4 C5 C1 -0.8(13) . . . no
Cr1 C4 C5 C1 61.9(9) . . . no
C5 C4 C4A Cr1 -58(5) . . . no
C3A C4 C4A Cr1 -62(3) . . . no
Cr1 C4 C4A C1 59.5(8) . . . no
C3 C4 C5 C3A 1(2) . . . no
C4A C4 C5 C1 -178(6) . . . no
Cr1 C4 C4A C3A 62(3) . . . no
C4A C4 C5 Cr1 120(6) . . . no
C3 C4 C4A Cr1 -60.8(9) . . . no
C3A C4 C5 C1 -2(3) . . . no
C3 C4 C4A C5A -1.7(18) . . . no
C3 C4 C4A C5 -3(6) . . . no
C3 C4 C4A C1 -1.3(15) . . . no
C3A C4 C4A C5A -3(4) . . . no
C3 C4 C5 C5A -1.1(17) . . . no
Cr1 C4 C4A C5 58(5) . . . no
C4 C4A C5A C2 3.1(14) . . . no
Cr1 C4A C5 C1 59(4) . . . no
C5 C4A C5A Cr1 117(7) . . . no
C5 C4A C5A C2 -179(7) . . . no
C4 C4A C5A C5 -178(7) . . . no
C3A C4A C5A Cr1 -61.9(8) . . . no
C4 C4A C5A C1 2(3) . . . no
C4 C4A C5A C1A 2.8(16) . . . no
Cr1 C4A C5 C4 56(5) . . . no
C5 C4A C5A C1A -179(7) . . . no
C5A C4A C5 Cr1 -59(6) . . . no
C3A C4A C5A C1A 2.1(13) . . . no
C3A C4A C5A C1 1(3) . . . no
C1 C4A C5A C5 -180(7) . . . no
Cr1 C4A C5 C3A 57(3) . . . no
C1 C4A C5 C4 -3(8) . . . no
Cr1 C4A C5 C5A 59(6) . . . no
C4 C4A C5A Cr1 -61.2(12) . . . no
C4 C4A C5 Cr1 -56(5) . . . no
C5 C4A C5A C1 180(7) . . . no
C4 C4A C5 C1 3(8) . . . no
Cr1 C4A C5A C1A 64.0(7) . . . no
Cr1 C4A C5A C2 64.3(5) . . . no
C1 C4A C5 Cr1 -59(4) . . . no
C3A C4A C5 C5A 2(9) . . . no
C3A C4A C5 C4 -1(2) . . . no
C3A C4A C5A C2 2.4(11) . . . no
C1 C4A C5A C2 1(2) . . . no
Cr1 C4A C5A C1 63(3) . . . no
C3A C4A C5 C1 2(7) . . . no
C4 C4A C5 C3A 1(2) . . . no
C3A C4A C5 Cr1 -57(3) . . . no
C5A C4A C5 C4 -3(11) . . . no
C3A C4A C5A C5 -179(7) . . . no
C1 C4A C5A C1A 1(2) . . . no
Cr1 C4A C5A C5 -117(7) . . . no
C1 C4A C5 C3A -2(7) . . . no
C1 C4A C5 C5A 0(3) . . . no
C1 C4A C5A Cr1 -63(3) . . . no
C4 C4A C5 C5A 3(11) . . . no
C5A C4A C5 C1 0(3) . . . no
C5A C4A C5 C3A -2(9) . . . no
C1 C5 C5A Cr1 -61(3) . . . no
C4A C5 C5A Cr1 -62(7) . . . no
C4 C5 C5A C4A 2(6) . . . no
Cr1 C5 C5A C1A 62.3(9) . . . no
C1 C5 C5A C4A 1(8) . . . no
Cr1 C5 C5A C1 61(3) . . . no
C3A C5 C5A C1A 2.0(15) . . . no
C1 C5 C5A C1A 1(3) . . . no
C4A C5 C5A C2 1(7) . . . no
Cr1 C5 C5A C2 62.5(6) . . . no
C3A C5 C5A C1 1(3) . . . no
C3A C5 C5A C2 2.2(12) . . . no
C3A C5 C5A C4A 1(6) . . . no
C4 C5 C5A C1A 2.4(18) . . . no
C3A C5 C5A Cr1 -60.4(8) . . . no
C4 C5 C5A C2 2.6(15) . . . no
Cr1 C5 C5A C4A 62(7) . . . no
C4A C5 C5A C1 -1(8) . . . no
C1 C5 C5A C2 1(3) . . . no
C4A C5 C5A C1A 1(7) . . . no
C4 C5 C5A C1 1(4) . . . no
C4 C5 C5A Cr1 -59.9(12) . . . no
C7 C6 C10 C9 6.7(12) . . . no
C6A C6 C10 Cr2 -62(3) . . . no
C6A C6 C10 C9 5(3) . . . no
C6A C6 C10 C9A 1(3) . . . no
C7 C6 C10 C6A 2(2) . . . no
C6A C6 C7A C8A 179(3) . . . no
Cr2 C6 C10 C10A -115(5) . . . no
Cr2 C6 C10 C9 67.2(7) . . . no
C7 C6 C10 Cr2 -60.5(8) . . . no
C7A C6 C10 Cr2 -62.9(5) . . . no
Cr2 C6 C6A C7 -53(4) . . . no
Cr2 C6 C10 C9A 62.6(11) . . . no
Cr2 C6 C6A C7A -59(2) . . . no
C6A C6 C10 C10A -177(6) . . . no
C7 C6 C10 C9A 2.1(16) . . . no
C7 C6 C10 C10A -176(5) . . . no
C7 C6 C6A Cr2 53(4) . . . no
C10 C6 C10A C9 2(4) . . . no
C7 C6 C6A C7A -5(2) . . . no
Cr2 C6 C10 C6A 62(3) . . . no
C7A C6 C10A C9 4.0(11) . . . no
Cr2 C6 C6A C10 -57(2) . . . no
Cr2 C6 C6A C10A -56(3) . . . no
C6A C6 C7A C7 -8(3) . . . no
C6A C6 C7A C8 178(3) . . . no
C7A C6 C6A C10 1(4) . . . no
C7A C6 C10 C9A -0.3(14) . . . no
C7 C6 C7A Cr2 -105(2) . . . no
C6A C6 C7A Cr2 -113(3) . . . no
C7A C6 C10A C9A 0.3(15) . . . no
C7A C6 C10A C10 2(5) . . . no
C10 C6 C10A Cr2 -62(4) . . . no
C10 C6 C10A C6A -3(7) . . . no
C10 C6 C7 C8 -5.7(12) . . . no
C10 C6 C10A C9A -2(4) . . . no
C7 C6 C7A C6A 8(3) . . . no
C7A C6 C10 C6A -1(3) . . . no
C7A C6 C10 C9 4.3(9) . . . no
Cr2 C6 C7A C8 -69.2(9) . . . no
Cr2 C6 C7A C8A -68.5(6) . . . no
C10A C6 C7A C7 171(2) . . . no
C10A C6 C7A C8 -3.3(14) . . . no
C10A C6 C7A C8A -2.5(12) . . . no
C7 C6 C10A C9A 2.9(18) . . . no
C7 C6 C10A C10 5(5) . . . no
C7A C6 C10A Cr2 -60.2(6) . . . no
C7A C6 C10A C6A -1(3) . . . no
C10 C6 C7 C6A -177(5) . . . no
C10 C6 C7 C7A -9(2) . . . no
C10 C6 C7A C6A 179(3) . . . no
C7 C6 C6A C10 -4(6) . . . no
C7 C6 C6A C10A -3(7) . . . no
Cr2 C6 C7A C7 105(2) . . . no
C10A C6 C7 C8 -6.5(15) . . . no
C7A C6 C6A Cr2 59(2) . . . no
C7A C6 C6A C7 5(2) . . . no
C6A C6 C10A C10 3(7) . . . no
C7 C6 C10A Cr2 -57.6(10) . . . no
C7A C6 C6A C10A 2(5) . . . no
C7A C6 C10 C10A -178(5) . . . no
C10A C6 C10 Cr2 115(5) . . . no
C7 C6 C7A C8 -174(2) . . . no
C7 C6 C7A C8A -173(2) . . . no
C10 C6 C7A Cr2 66.3(6) . . . no
C10A C6 C10 C9A 178(5) . . . no
C10A C6 C7 Cr2 59.5(12) . . . no
C10A C6 C7 C6A -178(5) . . . no
C10A C6 C7 C7A -10(2) . . . no
C10 C6 C7A C8A -2.2(9) . . . no
C10A C6 C7A Cr2 66.0(9) . . . no
C10A C6 C7A C6A 179(3) . . . no
C6A C6 C10A C9 5(4) . . . no
C6A C6 C10A C9A 2(4) . . . no
C7 C6 C10A C6A 1(3) . . . no
C7 C6 C10A C9 6.6(15) . . . no
C7A C6 C7 Cr2 69.6(19) . . . no
C7A C6 C7 C6A -168(5) . . . no
C7A C6 C7 C8 3.7(16) . . . no
C10 C6 C7 Cr2 60.3(8) . . . no
C10 C6 C6A Cr2 57(2) . . . no
Cr2 C6 C10A C6A 59(4) . . . no
Cr2 C6 C10A C9 64.2(7) . . . no
C10A C6 C6A Cr2 56(3) . . . no
C10 C6 C7A C7 171(2) . . . no
C10 C6 C7A C8 -3.0(12) . . . no
Cr2 C6 C7A C6A 113(3) . . . no
C10A C6 C10 C9 -178(5) . . . no
Cr2 C6 C10A C10 62(4) . . . no
Cr2 C6 C7 C7A -69.6(19) . . . no
Cr2 C6 C7 C8 -66.0(6) . . . no
C6A C6 C7 Cr2 -123(5) . . . no
C6A C6 C7 C7A 168(5) . . . no
C10A C6 C10 C6A 177(6) . . . no
C6A C6 C10A Cr2 -59(4) . . . no
C10 C6 C6A C10A 0.7(15) . . . no
C10 C6 C6A C7 4(6) . . . no
C10 C6 C6A C7A -1(4) . . . no
C6A C6 C7 C8 171(5) . . . no
C10A C6 C6A C10 -0.7(15) . . . no
Cr2 C6 C10A C9A 60.5(10) . . . no
C10A C6 C6A C7 3(7) . . . no
C10A C6 C6A C7A -2(5) . . . no
Cr2 C6 C7 C6A 123(5) . . . no
C7A C6A C10A C9A -0.2(11) . . . no
C6 C6A C10 C9 -175(3) . . . no
C6 C6A C10 C10A 2(4) . . . no
Cr2 C6A C7A C8 -66.2(11) . . . no
Cr2 C6A C7A C7 106(2) . . . no
C7A C6A C10A C9 3.4(9) . . . no
Cr2 C6A C10 C9A 65.9(9) . . . no
Cr2 C6A C10 C10A -113(3) . . . no
C6 C6A C10 Cr2 115(3) . . . no
C6 C6A C10 C9A -180(3) . . . no
C7 C6A C10A C9 7.0(14) . . . no
C7 C6A C10 Cr2 -63.2(9) . . . no
Cr2 C6A C10 C6 -115(3) . . . no
C7A C6A C10A Cr2 -63.0(7) . . . no
C7A C6A C10A C6 178(4) . . . no
C7A C6A C10A C10 1(3) . . . no
Cr2 C6A C7A C8A -65.2(7) . . . no
C6 C6A C7A Cr2 64(3) . . . no
C6 C6A C7A C7 170(4) . . . no
C10 C6A C10A C9 3(3) . . . no
C10 C6A C10A C9A -1(3) . . . no
Cr2 C6A C10 C9 70.4(6) . . . no
C6 C6A C10A C10 -178(5) . . . no
C7 C6A C10A Cr2 -59.4(11) . . . no
C7 C6A C10A C6 -178(4) . . . no
C7 C6A C7A C8A -171(3) . . . no
C7 C6A C10A C9A 3.4(16) . . . no
C7 C6A C10A C10 4(4) . . . no
C10 C6A C7A C6 -1(3) . . . no
C10 C6A C7A C7 169(2) . . . no
C10A C6A C7 C6 2(4) . . . no
C10A C6A C7 C7A -12(3) . . . no
C10 C6A C10A Cr2 -64(3) . . . no
C10 C6A C10A C6 178(5) . . . no
C10A C6A C7A C7 169(3) . . . no
C10A C6A C7A C8 -3.1(15) . . . no
Cr2 C6A C10A C10 64(3) . . . no
C10A C6A C7A C8A -2.2(11) . . . no
C6 C6A C10A C9 -175(4) . . . no
C6 C6A C10A C9A -179(4) . . . no
C6 C6A C7 C7A -14(6) . . . no
C6 C6A C7 C8 -9(5) . . . no
C7A C6A C7 Cr2 69(2) . . . no
C7A C6A C7 C6 14(6) . . . no
C7A C6A C7 C8 4.7(18) . . . no
C10 C6A C7 Cr2 57.8(7) . . . no
C10 C6A C7 C6 3(4) . . . no
C10 C6A C7 C7A -12(3) . . . no
C10A C6A C7 C8 -7.6(16) . . . no
Cr2 C6A C7A C6 -64(3) . . . no
Cr2 C6A C10A C6 -119(4) . . . no
C7 C6A C10 C6 -178(3) . . . no
C6 C6A C7A C8 -2(3) . . . no
C6 C6A C7A C8A -1(3) . . . no
C7 C6A C7A Cr2 -106(2) . . . no
C7 C6A C7A C6 -170(4) . . . no
C7 C6A C7A C8 -172(3) . . . no
C7A C6A C10 C6 179(3) . . . no
C7A C6A C10 C9 3.9(9) . . . no
C10 C6A C7A Cr2 63.2(5) . . . no
C7A C6A C10 C10A -179(3) . . . no
C10 C6A C7A C8 -3.0(14) . . . no
C10 C6A C7A C8A -2.1(10) . . . no
C10A C6A C7A Cr2 63.0(7) . . . no
C10A C6A C7A C6 -1(3) . . . no
C10A C6A C7 Cr2 57.0(10) . . . no
Cr2 C6A C10A C9 66.4(5) . . . no
Cr2 C6A C10A C9A 62.8(7) . . . no
C6 C6A C10A Cr2 119(4) . . . no
Cr2 C6A C7 C7A -69(2) . . . no
Cr2 C6A C7 C8 -64.6(8) . . . no
C6 C6A C7 Cr2 55(4) . . . no
C7A C6A C10 Cr2 -66.4(6) . . . no
C10A C6A C10 C9 -177(4) . . . no
C10A C6A C10 C9A 179(4) . . . no
C7A C6A C10 C9A -0.5(12) . . . no
C10 C6A C7 C8 -6.8(13) . . . no
C7 C6A C10 C9 7.2(12) . . . no
C10A C6A C10 Cr2 113(3) . . . no
C7 C6A C10 C9A 2.7(15) . . . no
C10A C6A C10 C6 -2(4) . . . no
C7 C6A C10 C10A -176(3) . . . no
Cr2 C6A C7 C6 -55(4) . . . no
C6A C7 C7A C6 2.7(11) . . . no
C6A C7 C7A C8A 13(4) . . . no
C8 C7 C7A Cr2 52(5) . . . no
C6 C7 C8 C8A 6(2) . . . no
C6A C7 C7A Cr2 67.9(19) . . . no
C7A C7 C8 C8A 174(5) . . . no
C6 C7 C8 C9 2.3(11) . . . no
C6A C7 C7A C8 16(6) . . . no
Cr2 C7 C7A C6A -67.9(19) . . . no
C7A C7 C8 C9 170(5) . . . no
C8 C7 C7A C6 -13(6) . . . no
C6 C7 C7A C8A 11(4) . . . no
C6 C7 C8 C7A -168(5) . . . no
Cr2 C7 C8 C9 -64.2(7) . . . no
Cr2 C7 C7A C6 -65.2(14) . . . no
Cr2 C7 C8 C7A 125(5) . . . no
C6 C7 C8 Cr2 66.5(7) . . . no
Cr2 C7 C7A C8A -54(2) . . . no
C6 C7 C7A Cr2 65.2(14) . . . no
C6 C7 C7A C6A -2.7(11) . . . no
C6 C7 C7A C8 13(6) . . . no
C7A C7 C8 Cr2 -125(5) . . . no
C6A C7 C8 Cr2 68.1(10) . . . no
C6A C7 C8 C7A -167(5) . . . no
Cr2 C7 C8 C8A -60(2) . . . no
C8 C7 C7A C8A -3(2) . . . no
C6A C7 C8 C9 3.9(13) . . . no
C8 C7 C7A C6A -16(6) . . . no
C6A C7 C8 C8A 8(3) . . . no
Cr2 C7 C7A C8 -52(5) . . . no
C6A C7A C8A C8 -177(3) . . . no
C6A C7A C8A Cr2 65.4(7) . . . no
Cr2 C7A C8 C8A -59(3) . . . no
Cr2 C7A C8 C9 -62.8(8) . . . no
C6 C7A C8 Cr2 62.7(7) . . . no
C6 C7A C8 C7 10(4) . . . no
Cr2 C7A C8 C7 -53(5) . . . no
C6 C7A C8A Cr2 65.2(5) . . . no
C6 C7A C8A C8 -177(3) . . . no
C6 C7A C8A C9 -2.0(13) . . . no
C6 C7A C8 C8A 3(3) . . . no
C6A C7A C8A C9 -1.8(15) . . . no
C6A C7A C8A C9A 3.8(12) . . . no
C7 C7A C8A Cr2 58(3) . . . no
C7 C7A C8A C8 176(4) . . . no
C7 C7A C8A C9 -10(3) . . . no
C7 C7A C8 C8A -7(6) . . . no
C6 C7A C8A C9A 3.6(10) . . . no
C7 C7A C8 C9 -10(5) . . . no
C8 C7A C8A Cr2 -118(3) . . . no
C8 C7A C8A C9 175(4) . . . no
C8 C7A C8A C9A -179(3) . . . no
Cr2 C7A C8A C8 118(3) . . . no
Cr2 C7A C8A C9 -67.2(11) . . . no
Cr2 C7A C8A C9A -61.6(7) . . . no
C7 C7A C8 Cr2 53(5) . . . no
C6A C7A C8 C9 0.3(16) . . . no
C8A C7A C8 Cr2 59(3) . . . no
C6 C7A C8 C9 -0.2(13) . . . no
C6A C7A C8 Cr2 63.1(10) . . . no
C6A C7A C8 C7 11(4) . . . no
C7 C7A C8A C9A -4(3) . . . no
C8A C7A C8 C7 7(6) . . . no
C6A C7A C8 C8A 4(3) . . . no
C8A C7A C8 C9 -3(2) . . . no
C8A C8 C9 C10A -173(3) . . . no
C8A C8 C9 C9A -153(4) . . . no
C7A C8 C9 C10 3.4(14) . . . no
C7A C8 C9 C10A 2.2(12) . . . no
C8A C8 C9 Cr2 -111(3) . . . no
C8A C8 C9 C10 -172(3) . . . no
C7A C8 C8A C9A 1(4) . . . no
C9 C8 C8A C7A 7(5) . . . no
C9 C8 C8A C9A 7.5(12) . . . no
Cr2 C8 C9 C8A 111(3) . . . no
Cr2 C8 C9 C9A -42(3) . . . no
Cr2 C8 C9 C10 -61.4(7) . . . no
C7A C8 C8A C9 -7(5) . . . no
C7 C8 C9 C10 1.8(11) . . . no
C7 C8 C9 C8A 174(3) . . . no
C7 C8 C9 C9A 21(3) . . . no
C7 C8 C9 C10A 0.6(9) . . . no
C7A C8 C9 Cr2 64.8(10) . . . no
C7A C8 C9 C8A 176(3) . . . no
C7A C8 C9 C9A 23(3) . . . no
C7 C8 C8A C9A -1(3) . . . no
C7A C8 C8A Cr2 57(3) . . . no
Cr2 C8 C8A C7A -57(3) . . . no
C9 C8 C8A Cr2 64(2) . . . no
Cr2 C8 C8A C9A -56.7(17) . . . no
C7 C8 C8A Cr2 56.0(18) . . . no
C7 C8 C8A C7A -1.4(14) . . . no
Cr2 C8 C9 C10A -62.7(5) . . . no
C7 C8 C9 Cr2 63.3(6) . . . no
Cr2 C8 C8A C9 -64(2) . . . no
C7 C8 C8A C9 -8(4) . . . no
Cr2 C8A C9A C10A -65.2(7) . . . no
C7A C8A C9A C10 -4.5(14) . . . no
C7A C8A C9A C10A -3.7(11) . . . no
C7A C8A C9A C9 -143(5) . . . no
Cr2 C8A C9A C9 156(5) . . . no
Cr2 C8A C9A C10 -65.9(10) . . . no
Cr2 C8A C9 C8 -66(3) . . . no
C7A C8A C9A Cr2 61.4(7) . . . no
C7A C8A C9 C8 -3(2) . . . no
C7A C8A C9 C9A 39(5) . . . no
C7A C8A C9 C10 6.1(18) . . . no
C7A C8A C9 C10A 4.3(15) . . . no
C8 C8A C9 Cr2 66(3) . . . no
C8 C8A C9 C9A 42(6) . . . no
C8 C8A C9 C10 9(3) . . . no
C8 C8A C9 C10A 7(3) . . . no
C9A C8A C9 Cr2 23(5) . . . no
C8 C8A C9A C9 -143(6) . . . no
C9A C8A C9 C8 -42(6) . . . no
C9A C8A C9 C10 -33(4) . . . no
C9A C8A C9 C10A -35(5) . . . no
C9 C8A C9A C10 138(5) . . . no
C9 C8A C9A C10A 139(5) . . . no
Cr2 C8A C9 C9A -23(5) . . . no
Cr2 C8A C9 C10 -56.4(11) . . . no
Cr2 C8A C9 C10A -58.3(8) . . . no
C7A C8A C9 Cr2 62.6(9) . . . no
C8 C8A C9A C10A -4(2) . . . no
C8 C8A C9A Cr2 61(2) . . . no
C9 C8A C9A Cr2 -156(5) . . . no
C8 C8A C9A C10 -5(3) . . . no
C8A C9 C9A C10 -49(6) . . . no
C10A C9 C10 C9A 167(4) . . . no
C8A C9 C9A Cr2 23(5) . . . no
C8 C9 C9A C10A -28(4) . . . no
C10 C9 C10A C9A -11(3) . . . no
Cr2 C9 C9A C8A -23(5) . . . no
Cr2 C9 C9A C10 -71.8(19) . . . no
Cr2 C9 C9A C10A -68.5(13) . . . no
C8 C9 C9A Cr2 41(3) . . . no
C8 C9 C9A C8A 17(3) . . . no
C8 C9 C9A C10 -31(4) . . . no
C9A C9 C10A Cr2 -97(2) . . . no
C9A C9 C10A C6 -168(2) . . . no
C9A C9 C10A C6A -167(2) . . . no
C9A C9 C10A C10 11(3) . . . no
C10 C9 C10A Cr2 -107(3) . . . no
C10 C9 C10A C6 -178(3) . . . no
C10 C9 C10A C6A -177(3) . . . no
C8A C9 C10 Cr2 59.8(13) . . . no
C8A C9 C10 C6 -7.7(16) . . . no
C8A C9 C10 C6A -6.7(15) . . . no
C8A C9 C10 C9A 158(3) . . . no
C8A C9 C10 C10A -9(3) . . . no
C9A C9 C10 Cr2 -98(2) . . . no
C9A C9 C10 C6 -166(3) . . . no
C9A C9 C10 C6A -165(3) . . . no
C9A C9 C10 C10A -167(4) . . . no
C10A C9 C10 Cr2 69(3) . . . no
C10A C9 C10 C6 1(3) . . . no
C10A C9 C10 C6A 2(3) . . . no
Cr2 C9 C10A C6 -71.0(9) . . . no
Cr2 C9 C10A C6A -69.9(6) . . . no
Cr2 C9 C10A C9A 97(2) . . . no
Cr2 C9 C10A C10 107(3) . . . no
C8 C9 C10A Cr2 66.6(6) . . . no
C8 C9 C10A C6 -4.4(12) . . . no
C8 C9 C10A C6A -3.4(9) . . . no
C8 C9 C10A C9A 163(2) . . . no
C8 C9 C10A C10 174(3) . . . no
C8A C9 C10A Cr2 64.6(11) . . . no
C8A C9 C10A C6 -6.3(15) . . . no
C8A C9 C10A C6A -5.3(13) . . . no
C8A C9 C10A C9A 161(3) . . . no
C8A C9 C10A C10 172(3) . . . no
C8 C9 C10 Cr2 62.4(7) . . . no
C8 C9 C10 C6 -5.2(11) . . . no
C8 C9 C10 C6A -4.2(9) . . . no
C8 C9 C10 C9A 161(3) . . . no
C8 C9 C10 C10A -7(3) . . . no
C8A C9 C9A C10A -45(6) . . . no
C10 C9 C9A Cr2 71.8(19) . . . no
C10 C9 C9A C8A 49(6) . . . no
C10 C9 C9A C10A 3.2(10) . . . no
C10A C9 C9A Cr2 68.5(13) . . . no
C10A C9 C9A C8A 45(6) . . . no
C10A C9 C9A C10 -3.2(10) . . . no
Cr2 C9 C10 C6 -67.5(7) . . . no
Cr2 C9 C10 C6A -66.5(5) . . . no
Cr2 C9 C10 C9A 98(2) . . . no
Cr2 C9 C10 C10A -69(3) . . . no
C10 C9A C10A C9 164(5) . . . no
Cr2 C9A C10 C6 -61.4(10) . . . no
Cr2 C9A C10 C6A -61.3(7) . . . no
Cr2 C9A C10 C9 -78(2) . . . no
C8A C9A C10A C6 2.1(16) . . . no
C8A C9A C10A C6A 2.4(12) . . . no
C8A C9A C10A C9 -11.7(17) . . . no
C8A C9A C10A C10 -176(4) . . . no
C9 C9A C10A Cr2 78(2) . . . no
C9 C9A C10A C6 14(3) . . . no
C9 C9A C10A C6A 14(2) . . . no
C9 C9A C10A C10 -164(5) . . . no
C10 C9A C10A Cr2 -118(4) . . . no
C10 C9A C10A C6 178(5) . . . no
C10 C9A C10A C6A 178(5) . . . no
C10A C9A C10 C6A -1(4) . . . no
C10A C9A C10 C9 -18(5) . . . no
Cr2 C9A C10A C6 -64.3(12) . . . no
Cr2 C9A C10A C6A -63.9(7) . . . no
Cr2 C9A C10A C9 -78(2) . . . no
Cr2 C9A C10A C10 118(4) . . . no
C8A C9A C10A Cr2 66.4(7) . . . no
C8A C9A C10 C6 2.9(17) . . . no
C8A C9A C10 C6A 3.0(14) . . . no
C8A C9A C10 C9 -13.2(19) . . . no
C8A C9A C10 C10A 4(5) . . . no
C9 C9A C10 Cr2 78(2) . . . no
C9 C9A C10 C6 16(3) . . . no
C9 C9A C10 C6A 16(3) . . . no
C9 C9A C10 C10A 18(5) . . . no
C10A C9A C10 Cr2 60(4) . . . no
C10A C9A C10 C6 -2(4) . . . no
Cr2 C9A C10 C10A -60(4) . . . no
C8A C9A C10 Cr2 64.3(9) . . . no
C9A C10 C10A C9 -6.3(19) . . . no
C9A C10 C10A C6 -3(8) . . . no
C9A C10 C10A C6A -2(6) . . . no
C6 C10 C10A C9A 3(8) . . . no
C6A C10 C10A Cr2 60(3) . . . no
C6A C10 C10A C6 -0.9(19) . . . no
C6A C10 C10A C9 -4(5) . . . no
C6A C10 C10A C9A 2(6) . . . no
C9 C10 C10A Cr2 64(2) . . . no
C9 C10 C10A C6 3(6) . . . no
C9 C10 C10A C6A 4(5) . . . no
C9 C10 C10A C9A 6.3(19) . . . no
C9A C10 C10A Cr2 58(4) . . . no
Cr2 C10 C10A C6 -61(4) . . . no
Cr2 C10 C10A C6A -60(3) . . . no
Cr2 C10 C10A C9 -64(2) . . . no
Cr2 C10 C10A C9A -58(4) . . . no
C6 C10 C10A Cr2 61(4) . . . no
C6 C10 C10A C6A 0.9(19) . . . no
C6 C10 C10A C9 -3(6) . . . no
